data_4002849
loop_
_publ_author_name
'Zhang, Bolong'
'Soleimaninejad, Hamid'
'Jones, David J.'
'White, Jonathan M.'
'Ghiggino, Kenneth P.'
'Smith, Trevor A.'
'Wong, Wallace W. H.'

_publ_section_title
;
 Highly Fluorescent Molecularly Insulated Perylene Diimides: Effect of
 Concentration on Photophysical Properties
;
_journal_issue 19
_journal_name_full 'Chemistry of Materials'
_journal_page_first 8395
_journal_paper_doi 10.1021/acs.chemmater.7b02968
_journal_volume 29
_journal_year 2017
_chemical_formula_sum 'C136 H100 N4 O8'
_chemical_formula_weight 1918.19
_space_group_crystal_system triclinic
_space_group_IT_number 2
_space_group_name_Hall '-P 1'
_space_group_name_H-M_alt 'P -1'
_symmetry_space_group_name_Hall '-P 1'
_symmetry_space_group_name_H-M 'P -1'
_atom_sites_solution_hydrogens geom
_audit_creation_method SHELXL-2016/6
_cell_angle_alpha 81.27(3)
_cell_angle_beta 73.96(3)
_cell_angle_gamma 64.79(3)
_cell_formula_units_Z 2
_cell_length_a 16.945(3)
_cell_length_b 17.240(3)
_cell_length_c 20.307(4)
_cell_measurement_reflns_used 28666
_cell_measurement_temperature 100.0(2)
_cell_measurement_theta_max 33.2
_cell_measurement_theta_min 1.4
_cell_volume 5154(2)
_computing_cell_refinement 'XDS (Kabsch 1993)'
_computing_data_collection ASGUI
_computing_data_reduction 'XDS (Kabsch 1993)'
_computing_structure_refinement 'SHELXL-2016/6 (Sheldrick, 2016)'
_computing_structure_solution 'SHELXT 2014/5 (Sheldrick, 2014)'
_diffrn_ambient_temperature 100.0(2)
_diffrn_measured_fraction_theta_full 0.932
_diffrn_measured_fraction_theta_max 0.727
_diffrn_measurement_device_type 'Dectris Tiger 16M'
_diffrn_measurement_method 'Phi scan'
_diffrn_radiation_type Synchrotron
_diffrn_radiation_wavelength 0.71073
_diffrn_reflns_av_R_equivalents 0.0606
_diffrn_reflns_av_unetI/netI 0.0562
_diffrn_reflns_Laue_measured_fraction_full 0.932
_diffrn_reflns_Laue_measured_fraction_max 0.727
_diffrn_reflns_limit_h_max 25
_diffrn_reflns_limit_h_min -24
_diffrn_reflns_limit_k_max 24
_diffrn_reflns_limit_k_min -26
_diffrn_reflns_limit_l_max 28
_diffrn_reflns_limit_l_min -28
_diffrn_reflns_number 90212
_diffrn_reflns_point_group_measured_fraction_full 0.932
_diffrn_reflns_point_group_measured_fraction_max 0.727
_diffrn_reflns_theta_full 25.242
_diffrn_reflns_theta_max 33.179
_diffrn_reflns_theta_min 1.367
_diffrn_source 'MX1 Beamline Australian Synchrotron'
_exptl_absorpt_coefficient_mu 0.076
_exptl_crystal_colour orange
_exptl_crystal_density_diffrn 1.236
_exptl_crystal_description 'trianglular plate'
_exptl_crystal_F_000 2016
_exptl_crystal_size_max 0.15
_exptl_crystal_size_mid 0.1
_exptl_crystal_size_min 0.02
_refine_diff_density_max 0.987
_refine_diff_density_min -0.449
_refine_diff_density_rms 0.078
_refine_ls_extinction_method none
_refine_ls_goodness_of_fit_ref 1.067
_refine_ls_hydrogen_treatment constr
_refine_ls_matrix_type full
_refine_ls_number_parameters 1352
_refine_ls_number_reflns 28667
_refine_ls_number_restraints 0
_refine_ls_restrained_S_all 1.067
_refine_ls_R_factor_all 0.0754
_refine_ls_R_factor_gt 0.0694
_refine_ls_shift/su_max 0.001
_refine_ls_shift/su_mean 0.000
_refine_ls_structure_factor_coef Fsqd
_refine_ls_weighting_details 'w=1/[\s^2^(Fo^2^)+(0.1458P)^2^+0.9357P] where P=(Fo^2^+2Fc^2^)/3'
_refine_ls_weighting_scheme calc
_refine_ls_wR_factor_gt 0.2194
_refine_ls_wR_factor_ref 0.2277
_reflns_Friedel_coverage 0.000
_reflns_number_gt 24017
_reflns_number_total 28667
_reflns_threshold_expression 'I > 2\s(I)'
_cod_data_source_file cm7b02968_si_002.cif
_cod_data_source_block shelx
_cod_depositor_comments 'Adding full bibliography for 4002848--4002849.cif.'
_cod_database_code 4002849
_shelx_shelxl_version_number 2016/6
_chemical_oxdiff_usercomment 'Bolong Zhang from book 4 z-40'
_shelx_space_group_comment
;
The symmetry employed for this shelxl refinement is uniquely defined
by the following loop, which should always be used as a source of
symmetry information in preference to the above space-group names.
They are only intended as comments.
;

loop_
_space_group_symop_operation_xyz
'x, y, z'
'-x, -y, -z'

loop_
_atom_site_label
_atom_site_type_symbol
_atom_site_fract_x
_atom_site_fract_y
_atom_site_fract_z
_atom_site_U_iso_or_equiv
_atom_site_adp_type
_atom_site_occupancy
_atom_site_site_symmetry_order
_atom_site_calc_flag
_atom_site_refinement_flags_posn
_atom_site_refinement_flags_adp
_atom_site_refinement_flags_occupancy
_atom_site_disorder_assembly
_atom_site_disorder_group
C1 C 0.48159(8) 0.26411(8) 0.32314(6) 0.0221(2) Uani 1 1 d . . . . .
C2 C 0.41792(8) 0.31272(7) 0.38470(5) 0.0208(2) Uani 1 1 d . . . . .
C3 C 0.37643(8) 0.27114(8) 0.43779(6) 0.0231(2) Uani 1 1 d . . . . .
H3 H 0.393540 0.212292 0.437152 0.028 Uiso 1 1 calc R U . . .
C4 C 0.30870(8) 0.31830(8) 0.49228(6) 0.0225(2) Uani 1 1 d . . . . .
H4 H 0.282116 0.289673 0.527628 0.027 Uiso 1 1 calc R U . . .
C5 C 0.28028(8) 0.40681(7) 0.49481(5) 0.0197(2) Uani 1 1 d . . . . .
C6 C 0.32575(7) 0.44989(7) 0.44254(5) 0.01911(19) Uani 1 1 d . . . . .
C7 C 0.30275(8) 0.54000(7) 0.44354(5) 0.0200(2) Uani 1 1 d . . . . .
C8 C 0.35260(8) 0.57699(8) 0.39274(6) 0.0230(2) Uani 1 1 d . . . . .
H8 H 0.338815 0.635176 0.393701 0.028 Uiso 1 1 calc R U . . .
C9 C 0.42319(8) 0.52815(8) 0.34017(6) 0.0233(2) Uani 1 1 d . . . . .
H9 H 0.456308 0.553949 0.307795 0.028 Uiso 1 1 calc R U . . .
C10 C 0.44338(8) 0.44202(8) 0.33654(5) 0.0210(2) Uani 1 1 d . . . . .
C11 C 0.39578(8) 0.40112(7) 0.38785(5) 0.0199(2) Uani 1 1 d . . . . .
C12 C 0.51490(8) 0.39278(8) 0.27825(6) 0.0221(2) Uani 1 1 d . . . . .
C13 C -0.01159(8) 0.60554(8) 0.71187(6) 0.0223(2) Uani 1 1 d . . . . .
C14 C 0.06170(8) 0.55592(8) 0.65475(5) 0.0208(2) Uani 1 1 d . . . . .
C15 C 0.08210(8) 0.46980(8) 0.65110(6) 0.0228(2) Uani 1 1 d . . . . .
H15 H 0.048157 0.444259 0.682829 0.027 Uiso 1 1 calc R U . . .
C16 C 0.15408(8) 0.42048(8) 0.59954(6) 0.0226(2) Uani 1 1 d . . . . .
H16 H 0.168263 0.362184 0.598791 0.027 Uiso 1 1 calc R U . . .
C17 C 0.20471(7) 0.45743(7) 0.54938(5) 0.0197(2) Uani 1 1 d . . . . .
C18 C 0.18163(7) 0.54753(7) 0.55041(5) 0.01943(19) Uani 1 1 d . . . . .
C19 C 0.22783(8) 0.59039(7) 0.49849(5) 0.0199(2) Uani 1 1 d . . . . .
C20 C 0.20026(8) 0.67888(8) 0.50164(6) 0.0228(2) Uani 1 1 d . . . . .
H20 H 0.227531 0.707439 0.466756 0.027 Uiso 1 1 calc R U . . .
C21 C 0.13234(8) 0.72590(8) 0.55619(6) 0.0233(2) Uani 1 1 d . . . . .
H21 H 0.116066 0.784535 0.557410 0.028 Uiso 1 1 calc R U . . .
C22 C 0.08949(8) 0.68461(7) 0.60836(5) 0.0208(2) Uani 1 1 d . . . . .
C23 C 0.11077(8) 0.59645(7) 0.60458(5) 0.0201(2) Uani 1 1 d . . . . .
C24 C 0.02524(8) 0.73295(8) 0.66986(6) 0.0220(2) Uani 1 1 d . . . . .
C25 C 0.57380(8) 0.26784(8) 0.20695(6) 0.0218(2) Uani 1 1 d . . . . .
C26 C 0.65669(8) 0.19765(8) 0.20100(6) 0.0230(2) Uani 1 1 d . . . . .
C27 C 0.69874(8) 0.15760(8) 0.13760(6) 0.0251(2) Uani 1 1 d . . . . .
H27 H 0.752548 0.109278 0.133819 0.030 Uiso 1 1 calc R U . . .
C28 C 0.66201(9) 0.18831(8) 0.07992(6) 0.0252(2) Uani 1 1 d . . . . .
C29 C 0.58054(9) 0.26043(8) 0.08721(6) 0.0261(2) Uani 1 1 d . . . . .
H29 H 0.556095 0.282963 0.049255 0.031 Uiso 1 1 calc R U . . .
C30 C 0.53452(8) 0.29984(8) 0.15057(6) 0.0241(2) Uani 1 1 d . . . . .
C31 C 0.70517(8) 0.16541(8) 0.25767(6) 0.0235(2) Uani 1 1 d . . . . .
C32 C 0.72890(9) 0.22071(9) 0.28463(7) 0.0283(2) Uani 1 1 d . . . . .
H32 H 0.707793 0.278732 0.271685 0.034 Uiso 1 1 calc R U . . .
C33 C 0.78436(9) 0.18841(11) 0.33104(7) 0.0346(3) Uani 1 1 d . . . . .
H33 H 0.801524 0.224743 0.347681 0.042 Uiso 1 1 calc R U . . .
C34 C 0.81366(9) 0.10271(12) 0.35217(7) 0.0371(3) Uani 1 1 d . . . . .
H34 H 0.850281 0.081674 0.383071 0.045 Uiso 1 1 calc R U . . .
C35 C 0.78843(9) 0.04772(11) 0.32726(7) 0.0347(3) Uani 1 1 d . . . . .
H35 H 0.807318 -0.009613 0.342227 0.042 Uiso 1 1 calc R U . . .
C36 C 0.73466(9) 0.07886(9) 0.27971(7) 0.0291(2) Uani 1 1 d . . . . .
H36 H 0.718507 0.041982 0.262734 0.035 Uiso 1 1 calc R U . . .
C37 C 0.44490(9) 0.37375(8) 0.15648(6) 0.0269(2) Uani 1 1 d . . . . .
C38 C 0.36573(9) 0.36310(10) 0.19097(7) 0.0331(3) Uani 1 1 d . . . . .
H38 H 0.368852 0.310036 0.211173 0.040 Uiso 1 1 calc R U . . .
C39 C 0.28227(10) 0.43215(12) 0.19497(8) 0.0419(3) Uani 1 1 d . . . . .
H39 H 0.229988 0.424590 0.217177 0.050 Uiso 1 1 calc R U . . .
C40 C 0.27714(12) 0.51157(12) 0.16607(9) 0.0456(4) Uani 1 1 d . . . . .
H40 H 0.221557 0.557650 0.169954 0.055 Uiso 1 1 calc R U . . .
C41 C 0.35539(13) 0.52284(11) 0.13097(10) 0.0479(4) Uani 1 1 d . . . . .
H41 H 0.351646 0.576210 0.111128 0.057 Uiso 1 1 calc R U . . .
C42 C 0.43916(11) 0.45402(10) 0.12567(8) 0.0384(3) Uani 1 1 d . . . . .
H42 H 0.491036 0.461383 0.101773 0.046 Uiso 1 1 calc R U . . .
C43 C 0.70946(10) 0.14231(9) 0.01263(6) 0.0307(3) Uani 1 1 d . . . . .
H43A H 0.682200 0.103926 0.009830 0.037 Uiso 1 1 calc R U . . .
H43B H 0.771643 0.107290 0.013577 0.037 Uiso 1 1 calc R U . . .
C44 C 0.70746(11) 0.20072(10) -0.05258(7) 0.0351(3) Uani 1 1 d . . . . .
H44A H 0.729242 0.242972 -0.048276 0.042 Uiso 1 1 calc R U . . .
H44B H 0.645827 0.231218 -0.056674 0.042 Uiso 1 1 calc R U . . .
C45 C 0.76455(11) 0.15133(12) -0.11826(7) 0.0411(3) Uani 1 1 d . . . . .
H45A H 0.764198 0.192232 -0.156785 0.049 Uiso 1 1 calc R U . . .
H45B H 0.826089 0.120693 -0.113976 0.049 Uiso 1 1 calc R U . . .
C46 C 0.73210(15) 0.08754(13) -0.13346(8) 0.0527(5) Uani 1 1 d . . . . .
H46A H 0.770458 0.059102 -0.174874 0.079 Uiso 1 1 calc R U . . .
H46B H 0.733663 0.045848 -0.096127 0.079 Uiso 1 1 calc R U . . .
H46C H 0.671717 0.117451 -0.138975 0.079 Uiso 1 1 calc R U . . .
C47 C -0.06754(8) 0.72812(8) 0.78530(6) 0.0221(2) Uani 1 1 d . . . . .
C48 C -0.02517(8) 0.69661(8) 0.84002(6) 0.0233(2) Uani 1 1 d . . . . .
C49 C -0.06903(9) 0.73507(8) 0.90369(6) 0.0260(2) Uani 1 1 d . . . . .
H49 H -0.042434 0.712769 0.940623 0.031 Uiso 1 1 calc R U . . .
C50 C -0.15150(9) 0.80591(8) 0.91302(6) 0.0262(2) Uani 1 1 d . . . . .
C51 C -0.19104(9) 0.83692(8) 0.85681(6) 0.0265(2) Uani 1 1 d . . . . .
H51 H -0.245271 0.884862 0.861823 0.032 Uiso 1 1 calc R U . . .
C52 C -0.15111(8) 0.79765(8) 0.79302(6) 0.0236(2) Uani 1 1 d . . . . .
C53 C -0.20281(8) 0.83007(8) 0.73840(6) 0.0249(2) Uani 1 1 d . . . . .
C54 C -0.23309(9) 0.91647(10) 0.71657(7) 0.0313(3) Uani 1 1 d . . . . .
H54 H -0.214768 0.953061 0.731576 0.038 Uiso 1 1 calc R U . . .
C55 C -0.29109(10) 0.94800(12) 0.67205(8) 0.0393(3) Uani 1 1 d . . . . .
H55 H -0.311046 1.005442 0.657352 0.047 Uiso 1 1 calc R U . . .
C56 C -0.31886(9) 0.89311(13) 0.64980(7) 0.0419(4) Uani 1 1 d . . . . .
H56 H -0.358136 0.914325 0.620886 0.050 Uiso 1 1 calc R U . . .
C57 C -0.28822(9) 0.80725(12) 0.67056(7) 0.0387(3) Uani 1 1 d . . . . .
H57 H -0.306753 0.770935 0.655399 0.046 Uiso 1 1 calc R U . . .
C58 C -0.22940(9) 0.77489(10) 0.71433(7) 0.0314(3) Uani 1 1 d . . . . .
H58 H -0.207941 0.716938 0.727467 0.038 Uiso 1 1 calc R U . . .
C59 C 0.06689(8) 0.62543(8) 0.83170(6) 0.0253(2) Uani 1 1 d . . . . .
C60 C 0.07878(10) 0.53981(9) 0.84571(8) 0.0356(3) Uani 1 1 d . . . . .
H60 H 0.029146 0.525902 0.857803 0.043 Uiso 1 1 calc R U . . .
C61 C 0.16473(11) 0.47486(10) 0.84171(8) 0.0403(3) Uani 1 1 d . . . . .
H61 H 0.172026 0.418027 0.851121 0.048 Uiso 1 1 calc R U . . .
C62 C 0.23909(10) 0.49499(11) 0.82373(7) 0.0365(3) Uani 1 1 d . . . . .
H62 H 0.296114 0.451740 0.821700 0.044 Uiso 1 1 calc R U . . .
C63 C 0.22854(10) 0.57983(11) 0.80871(8) 0.0389(3) Uani 1 1 d . . . . .
H63 H 0.278499 0.593238 0.796401 0.047 Uiso 1 1 calc R U . . .
C64 C 0.14269(9) 0.64496(10) 0.81216(7) 0.0326(3) Uani 1 1 d . . . . .
H64 H 0.135857 0.701518 0.801421 0.039 Uiso 1 1 calc R U . . .
C65 C -0.19743(10) 0.85020(9) 0.98111(6) 0.0324(3) Uani 1 1 d . . . . .
H65A H -0.259218 0.887375 0.980428 0.039 Uiso 1 1 calc R U . . .
H65B H -0.168132 0.886306 0.985086 0.039 Uiso 1 1 calc R U . . .
C66 C -0.19713(12) 0.78978(10) 1.04503(7) 0.0384(3) Uani 1 1 d . . . . .
H66A H -0.136096 0.759406 1.050519 0.046 Uiso 1 1 calc R U . . .
H66B H -0.217643 0.747563 1.038329 0.046 Uiso 1 1 calc R U . . .
C117 C -0.25727(12) 0.83746(12) 1.11095(7) 0.0443(4) Uani 1 1 d . . . . .
H11A H -0.318484 0.866678 1.105690 0.053 Uiso 1 1 calc R U . . .
H11B H -0.256665 0.795718 1.148874 0.053 Uiso 1 1 calc R U . . .
C118 C -0.22851(15) 0.90308(13) 1.12872(8) 0.0526(5) Uani 1 1 d . . . . .
H11C H -0.268601 0.930313 1.170134 0.079 Uiso 1 1 calc R U . . .
H11D H -0.168497 0.874542 1.135208 0.079 Uiso 1 1 calc R U . . .
H11E H -0.230371 0.945566 1.091985 0.079 Uiso 1 1 calc R U . . .
C119 C 0.52191(8) 0.19520(7) 0.59443(5) 0.0196(2) Uani 1 1 d . . . . .
C120 C 0.52776(8) 0.27121(7) 0.55102(5) 0.01941(19) Uani 1 1 d . . . . .
C121 C 0.59464(8) 0.25930(8) 0.49053(5) 0.0212(2) Uani 1 1 d . . . . .
H12A H 0.630717 0.204300 0.474818 0.025 Uiso 1 1 calc R U . . .
C122 C 0.60760(8) 0.33040(7) 0.45323(5) 0.0214(2) Uani 1 1 d . . . . .
H13A H 0.651589 0.321577 0.412461 0.026 Uiso 1 1 calc R U . . .
C123 C 0.55619(7) 0.41386(7) 0.47579(5) 0.01843(19) Uani 1 1 d . . . . .
C124 C 0.48417(7) 0.42770(7) 0.53627(5) 0.01805(19) Uani 1 1 d . . . . .
C125 C 0.42672(7) 0.51179(7) 0.56086(5) 0.01863(19) Uani 1 1 d . . . . .
C126 C 0.35492(8) 0.52144(8) 0.61828(6) 0.0214(2) Uani 1 1 d . . . . .
H126 H 0.316619 0.576082 0.633856 0.026 Uiso 1 1 calc R U . . .
C127 C 0.33973(8) 0.44974(8) 0.65283(5) 0.0218(2) Uani 1 1 d . . . . .
H127 H 0.290765 0.457801 0.690000 0.026 Uiso 1 1 calc R U . . .
C128 C 0.39714(8) 0.36760(7) 0.63182(5) 0.0195(2) Uani 1 1 d . . . . .
C129 C 0.47001(7) 0.35518(7) 0.57304(5) 0.01814(19) Uani 1 1 d . . . . .
C130 C 0.38300(8) 0.29301(7) 0.67181(5) 0.0200(2) Uani 1 1 d . . . . .
C131 C 0.45606(8) 0.14035(7) 0.70401(5) 0.0203(2) Uani 1 1 d . . . . .
C132 C 0.43652(8) 0.07209(7) 0.69367(5) 0.0203(2) Uani 1 1 d . . . . .
C133 C 0.45357(9) 0.00139(8) 0.74063(6) 0.0269(2) Uani 1 1 d . . . . .
H133 H 0.441657 -0.044455 0.734152 0.032 Uiso 1 1 calc R U . . .
C134 C 0.48774(14) -0.00214(10) 0.79655(8) 0.0463(4) Uani 1 1 d . . . . .
C135 C 0.50340(13) 0.06840(10) 0.80669(8) 0.0429(4) Uani 1 1 d . . . . .
H135 H 0.524050 0.067812 0.844777 0.051 Uiso 1 1 calc R U . . .
C136 C 0.48865(9) 0.13943(8) 0.76081(6) 0.0255(2) Uani 1 1 d . . . . .
C137 C 0.50962(9) 0.21134(8) 0.77393(6) 0.0264(2) Uani 1 1 d . . . . .
C138 C 0.44814(10) 0.27318(10) 0.82108(8) 0.0365(3) Uani 1 1 d . . . . .
H138 H 0.392016 0.272670 0.841559 0.044 Uiso 1 1 calc R U . . .
C139 C 0.47068(12) 0.33622(10) 0.83773(9) 0.0419(3) Uani 1 1 d . . . . .
H139 H 0.429494 0.377189 0.869201 0.050 Uiso 1 1 calc R U . . .
C140 C 0.55456(12) 0.33739(10) 0.80718(8) 0.0372(3) Uani 1 1 d . . . . .
H140 H 0.569524 0.378889 0.818461 0.045 Uiso 1 1 calc R U . . .
C141 C 0.61551(12) 0.27691(11) 0.76015(8) 0.0416(4) Uani 1 1 d . . . . .
H141 H 0.671417 0.277880 0.739608 0.050 Uiso 1 1 calc R U . . .
C142 C 0.59322(12) 0.21376(10) 0.74319(7) 0.0383(3) Uani 1 1 d . . . . .
H142 H 0.634448 0.173364 0.711297 0.046 Uiso 1 1 calc R U . . .
C143 C 0.39739(8) 0.07148(8) 0.63626(5) 0.0220(2) Uani 1 1 d . . . . .
C144 C 0.43411(9) -0.00153(9) 0.59706(7) 0.0299(3) Uani 1 1 d . . . . .
H144 H 0.485896 -0.047639 0.604287 0.036 Uiso 1 1 calc R U . . .
C145 C 0.39316(11) -0.00539(11) 0.54701(7) 0.0394(3) Uani 1 1 d . . . . .
H145 H 0.418673 -0.053426 0.520471 0.047 Uiso 1 1 calc R U . . .
C146 C 0.31441(12) 0.06252(11) 0.53695(7) 0.0406(4) Uani 1 1 d . . . . .
H146 H 0.286706 0.059407 0.504361 0.049 Uiso 1 1 calc R U . . .
C147 C 0.27729(11) 0.13508(10) 0.57583(8) 0.0380(3) Uani 1 1 d . . . . .
H147 H 0.224518 0.180328 0.569380 0.046 Uiso 1 1 calc R U . . .
C148 C 0.31938(9) 0.14013(9) 0.62485(7) 0.0289(3) Uani 1 1 d . . . . .
H148 H 0.295195 0.189377 0.649791 0.035 Uiso 1 1 calc R U . . .
C149 C 0.48389(19) -0.06816(17) 0.85770(13) 0.0219(6) Uani 0.457(4) 1 d . . P A 1
H14J H 0.440452 -0.039663 0.898249 0.026 Uiso 0.457(4) 1 calc R U P A 1
H14K H 0.467731 -0.111211 0.846240 0.026 Uiso 0.457(4) 1 calc R U P A 1
C150 C 0.57862(17) -0.10871(17) 0.86949(13) 0.0263(6) Uani 0.457(4) 1 d . . P A 1
H15E H 0.595212 -0.064645 0.878410 0.032 Uiso 0.457(4) 1 calc R U P A 1
H15F H 0.621195 -0.138236 0.829038 0.032 Uiso 0.457(4) 1 calc R U P A 1
C151 C 0.58043(16) -0.17591(12) 0.93450(10) 0.0549(5) Uani 0.457(4) 1 d . . P A 1
H15G H 0.550716 -0.209509 0.926304 0.066 Uiso 0.457(4) 1 calc R U P A 1
H15H H 0.643129 -0.214673 0.929262 0.066 Uiso 0.457(4) 1 calc R U P A 1
C49A C 0.5336(2) -0.09244(17) 0.83086(14) 0.0311(6) Uani 0.543(4) 1 d . . P A 2
H49A H 0.507956 -0.130438 0.824061 0.037 Uiso 0.543(4) 1 calc R U P A 2
H49B H 0.597291 -0.116877 0.809249 0.037 Uiso 0.543(4) 1 calc R U P A 2
C50A C 0.5206(2) -0.08550(19) 0.90740(13) 0.0358(6) Uani 0.543(4) 1 d . . P A 2
H50A H 0.458027 -0.069884 0.930862 0.043 Uiso 0.543(4) 1 calc R U P A 2
H50B H 0.538967 -0.042150 0.915172 0.043 Uiso 0.543(4) 1 calc R U P A 2
C51A C 0.58043(16) -0.17591(12) 0.93450(10) 0.0549(5) Uani 0.543(4) 1 d . . P A 2
H51A H 0.568509 -0.221612 0.922575 0.066 Uiso 0.543(4) 1 calc R U P A 2
H51B H 0.643993 -0.188505 0.918748 0.066 Uiso 0.543(4) 1 calc R U P A 2
C152 C 0.5459(2) -0.1588(2) 1.00965(16) 0.0934(9) Uani 1 1 d . . . . .
H15H H 0.556856 -0.212179 1.035630 0.140 Uiso 1 1 calc R U . A 1
H15I H 0.576115 -0.129197 1.022186 0.140 Uiso 1 1 calc R U . A 1
H15J H 0.482508 -0.123966 1.019189 0.140 Uiso 1 1 calc R U . A 1
C153 C -0.02338(8) 0.80551(7) 0.40719(5) 0.0197(2) Uani 1 1 d . . . . .
C154 C -0.02852(8) 0.72920(7) 0.45057(5) 0.01916(19) Uani 1 1 d . . . . .
C155 C -0.09571(8) 0.74062(7) 0.51075(5) 0.0209(2) Uani 1 1 d . . . . .
H155 H -0.132111 0.795481 0.526644 0.025 Uiso 1 1 calc R U . . .
C156 C -0.10853(8) 0.66910(7) 0.54750(5) 0.0211(2) Uani 1 1 d . . . . .
H156 H -0.152840 0.677541 0.588058 0.025 Uiso 1 1 calc R U . . .
C157 C -0.05648(7) 0.58586(7) 0.52468(5) 0.01858(19) Uani 1 1 d . . . . .
C158 C 0.01574(7) 0.57267(7) 0.46435(5) 0.01795(19) Uani 1 1 d . . . . .
C159 C 0.07333(7) 0.48883(7) 0.43920(5) 0.01833(19) Uani 1 1 d . . . . .
C160 C 0.14472(8) 0.47989(8) 0.38166(5) 0.0213(2) Uani 1 1 d . . . . .
H160 H 0.182914 0.425455 0.365582 0.026 Uiso 1 1 calc R U . . .
C161 C 0.15979(8) 0.55190(8) 0.34763(5) 0.0214(2) Uani 1 1 d . . . . .
H161 H 0.208462 0.544264 0.310283 0.026 Uiso 1 1 calc R U . . .
C162 C 0.10251(8) 0.63379(7) 0.36955(5) 0.01916(19) Uani 1 1 d . . . . .
C163 C 0.02973(7) 0.64542(7) 0.42814(5) 0.01796(19) Uani 1 1 d . . . . .
C164 C 0.11700(8) 0.70880(7) 0.33049(5) 0.0200(2) Uani 1 1 d . . . . .
C165 C 0.04112(8) 0.86153(7) 0.29818(5) 0.01950(19) Uani 1 1 d . . . . .
C166 C 0.00446(8) 0.86335(7) 0.24340(5) 0.0206(2) Uani 1 1 d . . . . .
C167 C -0.01687(8) 0.93651(8) 0.19965(6) 0.0231(2) Uani 1 1 d . . . . .
H167 H -0.040963 0.937815 0.163327 0.028 Uiso 1 1 calc R U . . .
C168 C -0.00260(8) 1.00795(8) 0.20954(6) 0.0228(2) Uani 1 1 d . . . . .
C169 C 0.03772(8) 1.00276(7) 0.26260(5) 0.0215(2) Uani 1 1 d . . . . .
H169 H 0.050242 1.048591 0.268130 0.026 Uiso 1 1 calc R U . . .
C170 C 0.05993(8) 0.93054(7) 0.30782(5) 0.01973(19) Uani 1 1 d . . . . .
C171 C -0.01434(8) 0.78974(8) 0.23097(5) 0.0218(2) Uani 1 1 d . . . . .
C172 C -0.10000(10) 0.78968(10) 0.25738(7) 0.0340(3) Uani 1 1 d . . . . .
H172 H -0.144229 0.833223 0.285463 0.041 Uiso 1 1 calc R U . . .
C173 C -0.11919(11) 0.72390(10) 0.24149(8) 0.0387(3) Uani 1 1 d . . . . .
H173 H -0.176067 0.724029 0.259124 0.046 Uiso 1 1 calc R U . . .
C174 C -0.05367(11) 0.65904(9) 0.19971(7) 0.0337(3) Uani 1 1 d . . . . .
H174 H -0.066726 0.615932 0.188957 0.040 Uiso 1 1 calc R U . . .
C175 C 0.03169(11) 0.65819(10) 0.17376(8) 0.0357(3) Uani 1 1 d . . . . .
H175 H 0.075845 0.614192 0.146074 0.043 Uiso 1 1 calc R U . . .
C176 C 0.05130(9) 0.72374(9) 0.18934(7) 0.0303(3) Uani 1 1 d . . . . .
H176 H 0.108413 0.723068 0.171760 0.036 Uiso 1 1 calc R U . . .
C177 C 0.10204(8) 0.93062(8) 0.36349(5) 0.0224(2) Uani 1 1 d . . . . .
C178 C 0.18185(9) 0.86242(9) 0.37242(7) 0.0285(2) Uani 1 1 d . . . . .
H178 H 0.205980 0.813998 0.346489 0.034 Uiso 1 1 calc R U . . .
C179 C 0.22569(11) 0.86680(10) 0.42039(8) 0.0352(3) Uani 1 1 d . . . . .
H179 H 0.279411 0.821872 0.425341 0.042 Uiso 1 1 calc R U . . .
C180 C 0.18880(11) 0.93840(11) 0.46062(7) 0.0375(3) Uani 1 1 d . . . . .
H180 H 0.217754 0.941162 0.492439 0.045 Uiso 1 1 calc R U . . .
C181 C 0.10850(11) 1.00568(11) 0.45294(7) 0.0372(3) Uani 1 1 d . . . . .
H181 H 0.083229 1.052940 0.480307 0.045 Uiso 1 1 calc R U . . .
C182 C 0.06558(9) 1.00241(9) 0.40404(6) 0.0287(2) Uani 1 1 d . . . . .
H182 H 0.012647 1.048102 0.398486 0.034 Uiso 1 1 calc R U . . .
C183 C -0.03559(10) 1.09110(8) 0.16760(6) 0.0278(2) Uani 1 1 d . . . . .
H18E H -0.003896 1.124997 0.171479 0.033 Uiso 1 1 calc R U . . .
H18F H -0.098781 1.123049 0.187691 0.033 Uiso 1 1 calc R U . . .
C184 C -0.02428(10) 1.08181(9) 0.09125(6) 0.0308(3) Uani 1 1 d . . . . .
H18G H 0.039187 1.056614 0.069190 0.037 Uiso 1 1 calc R U . . .
H18H H -0.050431 1.043262 0.086518 0.037 Uiso 1 1 calc R U . . .
C185 C -0.06903(12) 1.16822(9) 0.05528(7) 0.0349(3) Uani 1 1 d . . . . .
H18I H -0.046928 1.208342 0.063771 0.042 Uiso 1 1 calc R U . . .
H18J H -0.133292 1.190857 0.074670 0.042 Uiso 1 1 calc R U . . .
C186 C -0.05106(14) 1.16133(13) -0.02221(8) 0.0482(4) Uani 1 1 d . . . . .
H18K H -0.080379 1.216931 -0.042417 0.072 Uiso 1 1 calc R U . . .
H18L H 0.012404 1.140109 -0.041848 0.072 Uiso 1 1 calc R U . . .
H18M H -0.073952 1.122626 -0.030950 0.072 Uiso 1 1 calc R U . . .
N1 N 0.52390(7) 0.30874(7) 0.27239(5) 0.02135(18) Uani 1 1 d . . . . .
N2 N -0.01884(7) 0.68857(7) 0.71925(5) 0.02146(18) Uani 1 1 d . . . . .
N3 N 0.45063(7) 0.21117(6) 0.65373(5) 0.01995(18) Uani 1 1 d . . . . .
N4 N 0.04855(7) 0.79025(6) 0.34833(5) 0.01989(18) Uani 1 1 d . . . . .
O1 O 0.49399(7) 0.19081(6) 0.31486(5) 0.02883(19) Uani 1 1 d . . . . .
O2 O 0.56216(6) 0.42350(6) 0.23604(5) 0.02766(18) Uani 1 1 d . . . . .
O3 O -0.06164(6) 0.57619(6) 0.75214(5) 0.02755(18) Uani 1 1 d . . . . .
O4 O 0.01361(7) 0.80565(6) 0.67916(5) 0.02898(19) Uani 1 1 d . . . . .
O5 O 0.57705(6) 0.12203(6) 0.58157(4) 0.02445(17) Uani 1 1 d . . . . .
O6 O 0.31761(6) 0.30066(6) 0.71956(4) 0.02546(17) Uani 1 1 d . . . . .
O7 O -0.07959(6) 0.87831(6) 0.41984(4) 0.02419(17) Uani 1 1 d . . . . .
O8 O 0.18318(6) 0.70170(6) 0.28365(4) 0.02523(17) Uani 1 1 d . . . . .

loop_
_atom_site_aniso_label
_atom_site_aniso_U_11
_atom_site_aniso_U_22
_atom_site_aniso_U_33
_atom_site_aniso_U_23
_atom_site_aniso_U_13
_atom_site_aniso_U_12
C1 0.0231(5) 0.0201(6) 0.0243(5) -0.0001(4) -0.0055(4) -0.0101(5)
C2 0.0231(5) 0.0185(6) 0.0225(5) -0.0003(3) -0.0061(4) -0.0098(5)
C3 0.0269(5) 0.0179(6) 0.0260(5) 0.0005(4) -0.0062(4) -0.0108(5)
C4 0.0267(5) 0.0186(6) 0.0233(5) 0.0007(4) -0.0053(4) -0.0112(5)
C5 0.0236(5) 0.0177(6) 0.0210(4) 0.0019(3) -0.0077(4) -0.0106(5)
C6 0.0219(5) 0.0170(6) 0.0210(4) 0.0009(3) -0.0075(3) -0.0094(5)
C7 0.0238(5) 0.0182(6) 0.0215(4) 0.0017(3) -0.0076(4) -0.0112(5)
C8 0.0285(5) 0.0186(6) 0.0244(5) 0.0012(4) -0.0058(4) -0.0128(5)
C9 0.0272(5) 0.0207(6) 0.0247(5) 0.0010(4) -0.0054(4) -0.0132(5)
C10 0.0223(5) 0.0200(6) 0.0224(5) 0.0000(3) -0.0057(4) -0.0102(5)
C11 0.0227(5) 0.0184(6) 0.0217(4) 0.0009(3) -0.0076(4) -0.0105(5)
C12 0.0230(5) 0.0204(6) 0.0251(5) 0.0003(4) -0.0067(4) -0.0105(5)
C13 0.0236(5) 0.0193(6) 0.0259(5) -0.0013(4) -0.0069(4) -0.0097(5)
C14 0.0233(5) 0.0194(6) 0.0222(5) 0.0002(3) -0.0063(4) -0.0107(5)
C15 0.0268(5) 0.0206(6) 0.0236(5) 0.0001(4) -0.0053(4) -0.0127(5)
C16 0.0282(5) 0.0177(6) 0.0244(5) 0.0012(4) -0.0064(4) -0.0123(5)
C17 0.0228(5) 0.0172(6) 0.0214(4) 0.0007(3) -0.0073(4) -0.0095(5)
C18 0.0230(5) 0.0173(6) 0.0216(4) 0.0012(3) -0.0081(4) -0.0105(5)
C19 0.0235(5) 0.0180(6) 0.0212(4) 0.0011(3) -0.0074(4) -0.0104(5)
C20 0.0286(5) 0.0191(6) 0.0232(5) 0.0015(4) -0.0065(4) -0.0125(5)
C21 0.0278(5) 0.0182(6) 0.0259(5) -0.0003(4) -0.0066(4) -0.0111(5)
C22 0.0236(5) 0.0183(6) 0.0230(5) -0.0005(3) -0.0069(4) -0.0101(5)
C23 0.0228(5) 0.0191(6) 0.0218(4) -0.0004(3) -0.0074(4) -0.0105(5)
C24 0.0234(5) 0.0197(6) 0.0245(5) -0.0010(4) -0.0061(4) -0.0099(5)
C25 0.0233(5) 0.0209(6) 0.0224(5) -0.0008(4) -0.0051(4) -0.0102(5)
C26 0.0239(5) 0.0220(6) 0.0246(5) -0.0006(4) -0.0056(4) -0.0107(5)
C27 0.0261(5) 0.0227(6) 0.0265(5) -0.0013(4) -0.0055(4) -0.0100(5)
C28 0.0297(5) 0.0247(6) 0.0232(5) -0.0012(4) -0.0045(4) -0.0138(5)
C29 0.0296(6) 0.0256(7) 0.0242(5) 0.0006(4) -0.0076(4) -0.0119(5)
C30 0.0262(5) 0.0228(6) 0.0251(5) 0.0006(4) -0.0073(4) -0.0113(5)
C31 0.0216(5) 0.0245(6) 0.0232(5) -0.0010(4) -0.0045(4) -0.0088(5)
C32 0.0257(5) 0.0277(7) 0.0318(6) -0.0062(4) -0.0083(4) -0.0086(5)
C33 0.0258(5) 0.0459(9) 0.0320(6) -0.0130(5) -0.0080(5) -0.0099(6)
C34 0.0246(5) 0.0553(10) 0.0239(5) -0.0026(5) -0.0067(4) -0.0082(7)
C35 0.0288(6) 0.0353(8) 0.0302(6) 0.0084(5) -0.0064(5) -0.0075(6)
C36 0.0276(6) 0.0280(7) 0.0315(6) 0.0029(4) -0.0064(4) -0.0127(6)
C37 0.0294(6) 0.0237(7) 0.0281(5) -0.0025(4) -0.0115(4) -0.0079(5)
C38 0.0295(6) 0.0360(8) 0.0284(6) -0.0011(5) -0.0060(4) -0.0087(6)
C39 0.0316(6) 0.0482(10) 0.0356(7) -0.0076(6) -0.0079(5) -0.0046(7)
C40 0.0423(8) 0.0370(9) 0.0504(9) -0.0142(6) -0.0250(7) 0.0032(8)
C41 0.0585(10) 0.0283(9) 0.0649(10) 0.0009(6) -0.0377(8) -0.0119(8)
C42 0.0441(8) 0.0291(8) 0.0505(8) 0.0046(5) -0.0236(6) -0.0171(7)
C43 0.0355(6) 0.0311(7) 0.0240(5) -0.0030(4) -0.0038(4) -0.0135(6)
C44 0.0428(7) 0.0368(8) 0.0260(6) -0.0004(5) -0.0044(5) -0.0189(7)
C45 0.0420(7) 0.0527(10) 0.0264(6) -0.0042(5) 0.0002(5) -0.0215(8)
C46 0.0748(12) 0.0584(11) 0.0289(7) -0.0110(6) -0.0021(7) -0.0339(10)
C47 0.0249(5) 0.0211(6) 0.0227(5) -0.0016(4) -0.0056(4) -0.0112(5)
C48 0.0260(5) 0.0212(6) 0.0255(5) 0.0012(4) -0.0081(4) -0.0116(5)
C49 0.0325(6) 0.0249(6) 0.0244(5) 0.0002(4) -0.0088(4) -0.0141(6)
C50 0.0334(6) 0.0236(6) 0.0237(5) -0.0008(4) -0.0066(4) -0.0135(6)
C51 0.0303(6) 0.0229(6) 0.0250(5) -0.0027(4) -0.0065(4) -0.0091(5)
C52 0.0251(5) 0.0221(6) 0.0245(5) -0.0016(4) -0.0063(4) -0.0098(5)
C53 0.0218(5) 0.0278(7) 0.0226(5) -0.0028(4) -0.0047(4) -0.0074(5)
C54 0.0276(6) 0.0323(8) 0.0318(6) 0.0050(5) -0.0068(4) -0.0123(6)
C55 0.0301(6) 0.0439(9) 0.0345(7) 0.0128(6) -0.0089(5) -0.0101(7)
C56 0.0252(6) 0.0652(12) 0.0270(6) -0.0003(6) -0.0083(5) -0.0100(7)
C57 0.0262(6) 0.0539(10) 0.0349(7) -0.0155(6) -0.0093(5) -0.0094(7)
C58 0.0263(5) 0.0333(8) 0.0335(6) -0.0094(5) -0.0095(5) -0.0068(6)
C59 0.0285(5) 0.0238(6) 0.0257(5) -0.0009(4) -0.0101(4) -0.0104(5)
C60 0.0375(7) 0.0261(7) 0.0502(8) 0.0008(5) -0.0184(6) -0.0152(6)
C61 0.0450(8) 0.0254(8) 0.0528(8) -0.0031(6) -0.0230(7) -0.0090(7)
C62 0.0331(6) 0.0357(8) 0.0332(6) -0.0045(5) -0.0132(5) -0.0028(6)
C63 0.0290(6) 0.0467(9) 0.0365(7) 0.0049(6) -0.0064(5) -0.0139(7)
C64 0.0295(6) 0.0310(8) 0.0344(6) 0.0059(5) -0.0070(5) -0.0122(6)
C65 0.0423(7) 0.0296(7) 0.0241(5) -0.0034(4) -0.0063(5) -0.0135(6)
C66 0.0551(9) 0.0365(8) 0.0253(6) -0.0003(5) -0.0062(5) -0.0222(8)
C117 0.0547(9) 0.0547(10) 0.0255(6) -0.0051(6) -0.0016(6) -0.0277(9)
C118 0.0770(13) 0.0578(11) 0.0294(7) -0.0109(6) -0.0044(7) -0.0353(11)
C119 0.0246(5) 0.0182(6) 0.0200(4) 0.0016(3) -0.0070(4) -0.0121(5)
C120 0.0237(5) 0.0173(6) 0.0204(4) 0.0027(3) -0.0071(4) -0.0112(5)
C121 0.0253(5) 0.0171(6) 0.0220(5) 0.0012(3) -0.0052(4) -0.0102(5)
C122 0.0259(5) 0.0180(6) 0.0211(4) 0.0017(3) -0.0043(4) -0.0111(5)
C123 0.0215(5) 0.0169(5) 0.0188(4) 0.0019(3) -0.0057(3) -0.0098(5)
C124 0.0209(5) 0.0168(6) 0.0191(4) 0.0027(3) -0.0067(3) -0.0100(5)
C125 0.0219(5) 0.0179(6) 0.0185(4) 0.0029(3) -0.0065(3) -0.0104(5)
C126 0.0239(5) 0.0178(6) 0.0223(5) 0.0013(3) -0.0037(4) -0.0099(5)
C127 0.0240(5) 0.0212(6) 0.0213(5) 0.0030(4) -0.0042(4) -0.0121(5)
C128 0.0231(5) 0.0195(6) 0.0198(4) 0.0038(3) -0.0069(4) -0.0125(5)
C129 0.0222(5) 0.0171(6) 0.0189(4) 0.0028(3) -0.0076(3) -0.0110(5)
C130 0.0243(5) 0.0182(6) 0.0210(4) 0.0030(3) -0.0075(4) -0.0117(5)
C131 0.0255(5) 0.0182(6) 0.0205(4) 0.0046(3) -0.0076(4) -0.0123(5)
C132 0.0247(5) 0.0187(6) 0.0211(4) 0.0026(3) -0.0070(4) -0.0122(5)
C133 0.0388(6) 0.0209(6) 0.0304(5) 0.0076(4) -0.0167(5) -0.0183(6)
C134 0.0873(13) 0.0345(8) 0.0485(8) 0.0253(6) -0.0475(9) -0.0434(9)
C135 0.0819(12) 0.0366(8) 0.0392(7) 0.0212(6) -0.0410(8) -0.0422(9)
C136 0.0374(6) 0.0222(6) 0.0255(5) 0.0069(4) -0.0145(4) -0.0184(6)
C137 0.0404(6) 0.0222(6) 0.0265(5) 0.0077(4) -0.0176(5) -0.0188(6)
C138 0.0365(7) 0.0277(8) 0.0527(8) -0.0038(5) -0.0185(6) -0.0142(6)
C139 0.0475(8) 0.0277(8) 0.0586(9) -0.0069(6) -0.0235(7) -0.0144(7)
C140 0.0576(9) 0.0293(8) 0.0424(7) 0.0088(5) -0.0284(6) -0.0273(7)
C141 0.0570(9) 0.0457(9) 0.0414(7) 0.0027(6) -0.0117(6) -0.0400(9)
C142 0.0533(9) 0.0412(8) 0.0344(6) -0.0011(5) -0.0062(6) -0.0348(8)
C143 0.0282(5) 0.0238(6) 0.0201(4) 0.0035(4) -0.0067(4) -0.0170(5)
C144 0.0325(6) 0.0323(7) 0.0297(6) -0.0068(4) -0.0038(5) -0.0179(6)
C145 0.0514(8) 0.0554(10) 0.0271(6) -0.0089(5) -0.0030(5) -0.0377(8)
C146 0.0618(9) 0.0576(10) 0.0283(6) 0.0146(6) -0.0224(6) -0.0465(9)
C147 0.0490(8) 0.0370(8) 0.0473(8) 0.0210(6) -0.0314(6) -0.0304(8)
C148 0.0352(6) 0.0248(7) 0.0362(6) 0.0084(4) -0.0177(5) -0.0186(6)
C149 0.0243(13) 0.0222(14) 0.0209(11) 0.0086(8) -0.0063(10) -0.0135(12)
C150 0.0250(12) 0.0236(14) 0.0276(12) 0.0080(9) -0.0056(9) -0.0106(11)
C151 0.0865(14) 0.0371(10) 0.0665(11) 0.0272(8) -0.0560(11) -0.0351(10)
C49A 0.0416(16) 0.0231(14) 0.0334(12) 0.0072(9) -0.0148(12) -0.0166(13)
C50A 0.0430(15) 0.0336(15) 0.0294(12) 0.0071(9) -0.0102(10) -0.0158(13)
C51A 0.0865(14) 0.0371(10) 0.0665(11) 0.0272(8) -0.0560(11) -0.0351(10)
C152 0.0773(17) 0.107(2) 0.102(2) -0.0331(18) 0.0000(15) -0.0463(18)
C153 0.0257(5) 0.0179(6) 0.0197(4) 0.0017(3) -0.0074(4) -0.0125(5)
C154 0.0240(5) 0.0171(6) 0.0199(4) 0.0025(3) -0.0072(4) -0.0114(5)
C155 0.0250(5) 0.0162(6) 0.0223(5) 0.0015(3) -0.0057(4) -0.0099(5)
C156 0.0261(5) 0.0174(6) 0.0208(4) 0.0022(3) -0.0048(4) -0.0110(5)
C157 0.0221(5) 0.0168(5) 0.0193(4) 0.0022(3) -0.0065(3) -0.0101(5)
C158 0.0215(5) 0.0165(5) 0.0187(4) 0.0030(3) -0.0072(3) -0.0101(5)
C159 0.0213(5) 0.0171(6) 0.0187(4) 0.0025(3) -0.0066(3) -0.0096(5)
C160 0.0239(5) 0.0175(6) 0.0222(5) 0.0014(3) -0.0038(4) -0.0099(5)
C161 0.0245(5) 0.0202(6) 0.0210(4) 0.0026(4) -0.0046(4) -0.0120(5)
C162 0.0235(5) 0.0186(6) 0.0192(4) 0.0035(3) -0.0069(4) -0.0123(5)
C163 0.0224(5) 0.0164(5) 0.0189(4) 0.0029(3) -0.0076(3) -0.0110(5)
C164 0.0259(5) 0.0176(6) 0.0201(4) 0.0026(3) -0.0074(4) -0.0121(5)
C165 0.0246(5) 0.0165(5) 0.0200(4) 0.0045(3) -0.0069(4) -0.0116(5)
C166 0.0264(5) 0.0192(6) 0.0196(4) 0.0026(3) -0.0067(4) -0.0129(5)
C167 0.0312(5) 0.0209(6) 0.0214(5) 0.0046(4) -0.0095(4) -0.0142(5)
C168 0.0290(5) 0.0180(6) 0.0231(5) 0.0043(3) -0.0077(4) -0.0120(5)
C169 0.0271(5) 0.0173(6) 0.0231(5) 0.0026(3) -0.0069(4) -0.0124(5)
C170 0.0244(5) 0.0182(6) 0.0197(4) 0.0018(3) -0.0059(4) -0.0120(5)
C171 0.0305(5) 0.0193(6) 0.0211(4) 0.0051(3) -0.0107(4) -0.0143(5)
C172 0.0358(7) 0.0321(8) 0.0409(7) -0.0057(5) -0.0041(5) -0.0219(6)
C173 0.0420(8) 0.0386(8) 0.0484(8) -0.0017(6) -0.0088(6) -0.0294(7)
C174 0.0500(8) 0.0281(7) 0.0372(6) 0.0041(5) -0.0206(6) -0.0244(7)
C175 0.0444(8) 0.0276(7) 0.0412(7) -0.0072(5) -0.0132(6) -0.0164(7)
C176 0.0329(6) 0.0277(7) 0.0347(6) -0.0055(4) -0.0075(5) -0.0154(6)
C177 0.0300(5) 0.0233(6) 0.0210(5) 0.0039(4) -0.0082(4) -0.0176(5)
C178 0.0359(6) 0.0249(7) 0.0345(6) 0.0076(4) -0.0177(5) -0.0185(6)
C179 0.0448(7) 0.0351(8) 0.0422(7) 0.0166(5) -0.0267(6) -0.0275(7)
C180 0.0548(9) 0.0527(9) 0.0272(6) 0.0122(5) -0.0196(6) -0.0409(8)
C181 0.0501(8) 0.0502(9) 0.0258(6) -0.0058(5) -0.0062(5) -0.0342(8)
C182 0.0342(6) 0.0309(7) 0.0268(5) -0.0039(4) -0.0059(4) -0.0185(6)
C183 0.0380(6) 0.0203(6) 0.0282(5) 0.0055(4) -0.0121(5) -0.0142(6)
C184 0.0397(7) 0.0260(7) 0.0259(5) 0.0060(4) -0.0090(5) -0.0141(6)
C185 0.0532(8) 0.0290(7) 0.0332(6) 0.0136(5) -0.0230(6) -0.0236(7)
C186 0.0682(11) 0.0503(10) 0.0356(7) 0.0150(6) -0.0222(7) -0.0322(10)
N1 0.0229(4) 0.0193(5) 0.0227(4) -0.0009(3) -0.0047(3) -0.0097(4)
N2 0.0237(4) 0.0186(5) 0.0238(4) -0.0011(3) -0.0054(3) -0.0103(4)
N3 0.0250(4) 0.0172(5) 0.0203(4) 0.0034(3) -0.0062(3) -0.0118(4)
N4 0.0258(4) 0.0170(5) 0.0199(4) 0.0031(3) -0.0064(3) -0.0121(4)
O1 0.0330(5) 0.0197(5) 0.0323(4) -0.0041(3) -0.0010(3) -0.0123(4)
O2 0.0279(4) 0.0262(5) 0.0297(4) -0.0015(3) -0.0014(3) -0.0150(4)
O3 0.0291(4) 0.0262(5) 0.0291(4) -0.0031(3) -0.0014(3) -0.0155(4)
O4 0.0335(5) 0.0202(5) 0.0329(4) -0.0045(3) -0.0019(3) -0.0129(4)
O5 0.0297(4) 0.0183(5) 0.0259(4) 0.0016(3) -0.0063(3) -0.0112(4)
O6 0.0270(4) 0.0245(5) 0.0255(4) 0.0034(3) -0.0031(3) -0.0144(4)
O7 0.0297(4) 0.0177(5) 0.0255(4) 0.0015(3) -0.0060(3) -0.0110(4)
O8 0.0291(4) 0.0237(5) 0.0244(4) 0.0026(3) -0.0031(3) -0.0151(4)

loop_
_atom_type_symbol
_atom_type_description
_atom_type_scat_dispersion_real
_atom_type_scat_dispersion_imag
_atom_type_scat_source
C C 0.0033 0.0016 'International Tables Vol C Tables 4.2.6.8 and 6.1.1.4'
H H 0.0000 0.0000 'International Tables Vol C Tables 4.2.6.8 and 6.1.1.4'
N N 0.0061 0.0033 'International Tables Vol C Tables 4.2.6.8 and 6.1.1.4'
O O 0.0106 0.0060 'International Tables Vol C Tables 4.2.6.8 and 6.1.1.4'

loop_
_geom_angle_atom_site_label_1
_geom_angle_atom_site_label_2
_geom_angle_atom_site_label_3
_geom_angle
_geom_angle_site_symmetry_3
O1 C1 N1 120.78(11) .
O1 C1 C2 122.49(10) .
N1 C1 C2 116.65(10) .
C3 C2 C11 119.92(11) .
C3 C2 C1 119.33(11) .
C11 C2 C1 120.66(10) .
C2 C3 C4 119.95(11) .
C2 C3 H3 120.0 .
C4 C3 H3 120.0 .
C5 C4 C3 121.87(11) .
C5 C4 H4 119.1 .
C3 C4 H4 119.1 .
C4 C5 C6 118.85(11) .
C4 C5 C17 121.94(10) .
C6 C5 C17 119.21(10) .
C11 C6 C7 119.28(10) .
C11 C6 C5 118.83(10) .
C7 C6 C5 121.89(10) .
C8 C7 C6 118.83(11) .
C8 C7 C19 122.34(10) .
C6 C7 C19 118.83(10) .
C7 C8 C9 121.59(11) .
C7 C8 H8 119.2 .
C9 C8 H8 119.2 .
C10 C9 C8 120.29(10) .
C10 C9 H9 119.9 .
C8 C9 H9 119.9 .
C9 C10 C11 120.13(11) .
C9 C10 C12 119.36(10) .
C11 C10 C12 120.51(10) .
C2 C11 C10 119.92(11) .
C2 C11 C6 120.31(10) .
C10 C11 C6 119.77(10) .
O2 C12 N1 120.86(11) .
O2 C12 C10 122.63(11) .
N1 C12 C10 116.48(10) .
O3 C13 N2 120.78(11) .
O3 C13 C14 122.94(11) .
N2 C13 C14 116.23(10) .
C15 C14 C23 120.18(11) .
C15 C14 C13 119.32(10) .
C23 C14 C13 120.50(10) .
C14 C15 C16 120.38(10) .
C14 C15 H15 119.8 .
C16 C15 H15 119.8 .
C17 C16 C15 121.41(11) .
C17 C16 H16 119.3 .
C15 C16 H16 119.3 .
C16 C17 C18 118.90(11) .
C16 C17 C5 122.21(10) .
C18 C17 C5 118.89(10) .
C23 C18 C17 119.28(10) .
C23 C18 C19 118.92(10) .
C17 C18 C19 121.80(10) .
C20 C19 C18 118.78(11) .
C20 C19 C7 121.92(10) .
C18 C19 C7 119.31(10) .
C19 C20 C21 121.79(11) .
C19 C20 H20 119.1 .
C21 C20 H20 119.1 .
C22 C21 C20 120.03(11) .
C22 C21 H21 120.0 .
C20 C21 H21 120.0 .
C21 C22 C23 119.96(11) .
C21 C22 C24 119.42(10) .
C23 C22 C24 120.53(10) .
C22 C23 C14 120.01(11) .
C22 C23 C18 120.28(10) .
C14 C23 C18 119.72(10) .
O4 C24 N2 120.84(11) .
O4 C24 C22 122.58(10) .
N2 C24 C22 116.51(10) .
C26 C25 C30 121.04(11) .
C26 C25 N1 121.16(11) .
C30 C25 N1 117.77(11) .
C25 C26 C27 118.40(11) .
C25 C26 C31 123.27(11) .
C27 C26 C31 118.26(11) .
C28 C27 C26 122.13(12) .
C28 C27 H27 118.9 .
C26 C27 H27 118.9 .
C29 C28 C27 117.78(11) .
C29 C28 C43 121.97(12) .
C27 C28 C43 120.24(12) .
C28 C29 C30 121.69(12) .
C28 C29 H29 119.2 .
C30 C29 H29 119.2 .
C25 C30 C29 118.85(12) .
C25 C30 C37 121.69(11) .
C29 C30 C37 119.46(11) .
C36 C31 C32 119.28(12) .
C36 C31 C26 120.85(11) .
C32 C31 C26 119.60(12) .
C33 C32 C31 120.01(14) .
C33 C32 H32 120.0 .
C31 C32 H32 120.0 .
C34 C33 C32 120.27(14) .
C34 C33 H33 119.9 .
C32 C33 H33 119.9 .
C33 C34 C35 120.21(13) .
C33 C34 H34 119.9 .
C35 C34 H34 119.9 .
C34 C35 C36 120.02(14) .
C34 C35 H35 120.0 .
C36 C35 H35 120.0 .
C31 C36 C35 120.16(13) .
C31 C36 H36 119.9 .
C35 C36 H36 119.9 .
C42 C37 C38 119.34(13) .
C42 C37 C30 120.00(12) .
C38 C37 C30 120.63(12) .
C39 C38 C37 120.13(15) .
C39 C38 H38 119.9 .
C37 C38 H38 119.9 .
C40 C39 C38 120.29(15) .
C40 C39 H39 119.9 .
C38 C39 H39 119.9 .
C39 C40 C41 120.16(15) .
C39 C40 H40 119.9 .
C41 C40 H40 119.9 .
C42 C41 C40 120.13(16) .
C42 C41 H41 119.9 .
C40 C41 H41 119.9 .
C41 C42 C37 119.92(15) .
C41 C42 H42 120.0 .
C37 C42 H42 120.0 .
C28 C43 C44 115.55(12) .
C28 C43 H43A 108.4 .
C44 C43 H43A 108.4 .
C28 C43 H43B 108.4 .
C44 C43 H43B 108.4 .
H43A C43 H43B 107.5 .
C43 C44 C45 113.13(13) .
C43 C44 H44A 109.0 .
C45 C44 H44A 109.0 .
C43 C44 H44B 109.0 .
C45 C44 H44B 109.0 .
H44A C44 H44B 107.8 .
C46 C45 C44 113.77(13) .
C46 C45 H45A 108.8 .
C44 C45 H45A 108.8 .
C46 C45 H45B 108.8 .
C44 C45 H45B 108.8 .
H45A C45 H45B 107.7 .
C45 C46 H46A 109.5 .
C45 C46 H46B 109.5 .
H46A C46 H46B 109.5 .
C45 C46 H46C 109.5 .
H46A C46 H46C 109.5 .
H46B C46 H46C 109.5 .
C52 C47 C48 121.10(11) .
C52 C47 N2 121.40(11) .
C48 C47 N2 117.42(11) .
C47 C48 C49 118.84(12) .
C47 C48 C59 121.95(11) .
C49 C48 C59 119.17(11) .
C50 C49 C48 121.76(12) .
C50 C49 H49 119.1 .
C48 C49 H49 119.1 .
C49 C50 C51 117.85(11) .
C49 C50 C65 121.97(12) .
C51 C50 C65 120.17(12) .
C50 C51 C52 122.04(12) .
C50 C51 H51 119.0 .
C52 C51 H51 119.0 .
C47 C52 C51 118.32(11) .
C47 C52 C53 123.63(11) .
C51 C52 C53 117.98(11) .
C54 C53 C58 119.56(12) .
C54 C53 C52 120.82(12) .
C58 C53 C52 119.25(12) .
C53 C54 C55 120.02(14) .
C53 C54 H54 120.0 .
C55 C54 H54 120.0 .
C56 C55 C54 119.94(15) .
C56 C55 H55 120.0 .
C54 C55 H55 120.0 .
C57 C56 C55 120.31(13) .
C57 C56 H56 119.8 .
C55 C56 H56 119.8 .
C56 C57 C58 120.19(15) .
C56 C57 H57 119.9 .
C58 C57 H57 119.9 .
C57 C58 C53 119.94(15) .
C57 C58 H58 120.0 .
C53 C58 H58 120.0 .
C60 C59 C64 118.93(13) .
C60 C59 C48 121.29(11) .
C64 C59 C48 119.73(12) .
C59 C60 C61 120.50(13) .
C59 C60 H60 119.8 .
C61 C60 H60 119.8 .
C62 C61 C60 120.15(14) .
C62 C61 H61 119.9 .
C60 C61 H61 119.9 .
C61 C62 C63 120.08(14) .
C61 C62 H62 120.0 .
C63 C62 H62 120.0 .
C62 C63 C64 119.95(14) .
C62 C63 H63 120.0 .
C64 C63 H63 120.0 .
C63 C64 C59 120.37(14) .
C63 C64 H64 119.8 .
C59 C64 H64 119.8 .
C50 C65 C66 115.23(12) .
C50 C65 H65A 108.5 .
C66 C65 H65A 108.5 .
C50 C65 H65B 108.5 .
C66 C65 H65B 108.5 .
H65A C65 H65B 107.5 .
C65 C66 C117 112.80(14) .
C65 C66 H66A 109.0 .
C117 C66 H66A 109.0 .
C65 C66 H66B 109.0 .
C117 C66 H66B 109.0 .
H66A C66 H66B 107.8 .
C118 C117 C66 113.77(14) .
C118 C117 H11A 108.8 .
C66 C117 H11A 108.8 .
C118 C117 H11B 108.8 .
C66 C117 H11B 108.8 .
H11A C117 H11B 107.7 .
C117 C118 H11C 109.5 .
C117 C118 H11D 109.5 .
H11C C118 H11D 109.5 .
C117 C118 H11E 109.5 .
H11C C118 H11E 109.5 .
H11D C118 H11E 109.5 .
O5 C119 N3 120.44(10) .
O5 C119 C120 122.59(10) .
N3 C119 C120 116.93(10) .
C121 C120 C129 119.88(10) .
C121 C120 C119 119.54(11) .
C129 C120 C119 120.44(10) .
C120 C121 C122 120.08(11) .
C120 C121 H12A 120.0 .
C122 C121 H12A 120.0 .
C123 C122 C121 121.78(10) .
C123 C122 H13A 119.1 .
C121 C122 H13A 119.1 .
C122 C123 C124 118.80(10) .
C122 C123 C125 122.01(10) 2_666
C124 C123 C125 119.19(10) 2_666
C125 C124 C129 119.21(10) .
C125 C124 C123 121.81(10) .
C129 C124 C123 118.98(11) .
C126 C125 C124 119.05(10) .
C126 C125 C123 121.96(11) 2_666
C124 C125 C123 118.98(10) 2_666
C125 C126 C127 121.25(11) .
C125 C126 H126 119.4 .
C127 C126 H126 119.4 .
C128 C127 C126 120.51(10) .
C128 C127 H127 119.7 .
C126 C127 H127 119.7 .
C127 C128 C129 119.92(10) .
C127 C128 C130 119.37(10) .
C129 C128 C130 120.70(11) .
C120 C129 C128 119.81(10) .
C120 C129 C124 120.24(10) .
C128 C129 C124 119.95(11) .
O6 C130 N3 120.48(10) .
O6 C130 C128 122.92(11) .
N3 C130 C128 116.58(10) .
C136 C131 C132 121.16(10) .
C136 C131 N3 117.00(9) .
C132 C131 N3 121.65(10) .
C133 C132 C131 118.00(10) .
C133 C132 C143 118.43(10) .
C131 C132 C143 123.56(10) .
C134 C133 C132 122.08(11) .
C134 C133 H133 119.0 .
C132 C133 H133 119.0 .
C133 C134 C135 118.39(12) .
C133 C134 C149 121.45(14) .
C135 C134 C149 117.97(14) .
C133 C134 C49A 117.66(15) .
C135 C134 C49A 121.26(15) .
C136 C135 C134 121.45(12) .
C136 C135 H135 119.3 .
C134 C135 H135 119.3 .
C135 C136 C131 118.86(11) .
C135 C136 C137 118.38(10) .
C131 C136 C137 122.76(10) .
C138 C137 C142 118.95(12) .
C138 C137 C136 120.25(12) .
C142 C137 C136 120.63(13) .
C137 C138 C139 120.33(14) .
C137 C138 H138 119.8 .
C139 C138 H138 119.8 .
C140 C139 C138 120.11(16) .
C140 C139 H139 119.9 .
C138 C139 H139 119.9 .
C141 C140 C139 119.96(13) .
C141 C140 H140 120.0 .
C139 C140 H140 120.0 .
C140 C141 C142 120.16(15) .
C140 C141 H141 119.9 .
C142 C141 H141 119.9 .
C137 C142 C141 120.48(15) .
C137 C142 H142 119.8 .
C141 C142 H142 119.8 .
C148 C143 C144 119.06(11) .
C148 C143 C132 120.63(11) .
C144 C143 C132 120.06(12) .
C145 C144 C143 120.38(14) .
C145 C144 H144 119.8 .
C143 C144 H144 119.8 .
C146 C145 C144 120.20(14) .
C146 C145 H145 119.9 .
C144 C145 H145 119.9 .
C147 C146 C145 119.78(13) .
C147 C146 H146 120.1 .
C145 C146 H146 120.1 .
C146 C147 C148 120.20(15) .
C146 C147 H147 119.9 .
C148 C147 H147 119.9 .
C143 C148 C147 120.34(14) .
C143 C148 H148 119.8 .
C147 C148 H148 119.8 .
C150 C149 C134 104.68(19) .
C150 C149 H14J 110.8 .
C134 C149 H14J 110.8 .
C150 C149 H14K 110.8 .
C134 C149 H14K 110.8 .
H14J C149 H14K 108.9 .
C149 C150 C151 108.42(19) .
C149 C150 H15E 110.0 .
C151 C150 H15E 110.0 .
C149 C150 H15F 110.0 .
C151 C150 H15F 110.0 .
H15E C150 H15F 108.4 .
C152 C151 C150 129.3(2) .
C152 C151 H15G 105.0 .
C150 C151 H15G 105.0 .
C152 C151 H15H 105.0 .
C150 C151 H15H 105.0 .
H15G C151 H15H 105.8 .
C50A C49A C134 110.8(2) .
C50A C49A H49A 109.5 .
C134 C49A H49A 109.5 .
C50A C49A H49B 109.5 .
C134 C49A H49B 109.5 .
H49A C49A H49B 108.1 .
C49A C50A C51A 106.7(2) .
C49A C50A H50A 110.4 .
C51A C50A H50A 110.4 .
C49A C50A H50B 110.4 .
C51A C50A H50B 110.4 .
H50A C50A H50B 108.6 .
C152 C51A C50A 97.4(2) .
C152 C51A H51A 112.3 .
C50A C51A H51A 112.3 .
C152 C51A H51B 112.3 .
C50A C51A H51B 112.3 .
H51A C51A H51B 109.9 .
C151 C152 H15H 109.5 .
C151 C152 H15I 109.5 .
H15H C152 H15I 109.5 .
C151 C152 H15J 109.5 .
H15H C152 H15J 109.5 .
H15I C152 H15J 109.5 .
O7 C153 N4 120.50(10) .
O7 C153 C154 122.44(10) .
N4 C153 C154 117.03(10) .
C155 C154 C163 120.00(10) .
C155 C154 C153 119.55(11) .
C163 C154 C153 120.26(10) .
C154 C155 C156 120.02(11) .
C154 C155 H155 120.0 .
C156 C155 H155 120.0 .
C157 C156 C155 121.77(10) .
C157 C156 H156 119.1 .
C155 C156 H156 119.1 .
C156 C157 C158 118.80(10) .
C156 C157 C159 121.95(10) 2_566
C158 C157 C159 119.26(10) 2_566
C163 C158 C159 119.17(10) .
C163 C158 C157 119.06(10) .
C159 C158 C157 121.76(10) .
C160 C159 C158 119.00(10) .
C160 C159 C157 122.02(11) 2_566
C158 C159 C157 118.96(9) 2_566
C159 C160 C161 121.34(11) .
C159 C160 H160 119.3 .
C161 C160 H160 119.3 .
C162 C161 C160 120.40(10) .
C162 C161 H161 119.8 .
C160 C161 H161 119.8 .
C161 C162 C163 119.89(10) .
C161 C162 C164 119.28(10) .
C163 C162 C164 120.82(11) .
C154 C163 C162 119.76(10) .
C154 C163 C158 120.14(10) .
C162 C163 C158 120.10(11) .
O8 C164 N4 120.55(10) .
O8 C164 C162 122.99(11) .
N4 C164 C162 116.43(10) .
C166 C165 C170 121.00(10) .
C166 C165 N4 116.79(9) .
C170 C165 N4 121.82(9) .
C167 C166 C165 119.18(10) .
C167 C166 C171 118.69(10) .
C165 C166 C171 122.12(10) .
C166 C167 C168 121.30(10) .
C166 C167 H167 119.4 .
C168 C167 H167 119.4 .
C169 C168 C167 118.20(10) .
C169 C168 C183 120.25(10) .
C167 C168 C183 121.41(11) .
C168 C169 C170 122.22(10) .
C168 C169 H169 118.9 .
C170 C169 H169 118.9 .
C169 C170 C165 117.99(10) .
C169 C170 C177 118.76(10) .
C165 C170 C177 123.26(10) .
C176 C171 C172 119.19(11) .
C176 C171 C166 120.38(11) .
C172 C171 C166 120.30(12) .
C171 C172 C173 120.14(14) .
C171 C172 H172 119.9 .
C173 C172 H172 119.9 .
C174 C173 C172 120.16(13) .
C174 C173 H173 119.9 .
C172 C173 H173 119.9 .
C173 C174 C175 120.09(12) .
C173 C174 H174 120.0 .
C175 C174 H174 120.0 .
C174 C175 C176 120.06(14) .
C174 C175 H175 120.0 .
C176 C175 H175 120.0 .
C171 C176 C175 120.36(13) .
C171 C176 H176 119.8 .
C175 C176 H176 119.8 .
C178 C177 C182 119.09(11) .
C178 C177 C170 120.69(11) .
C182 C177 C170 120.03(12) .
C177 C178 C179 120.31(13) .
C177 C178 H178 119.8 .
C179 C178 H178 119.8 .
C180 C179 C178 120.18(14) .
C180 C179 H179 119.9 .
C178 C179 H179 119.9 .
C181 C180 C179 119.77(12) .
C181 C180 H180 120.1 .
C179 C180 H180 120.1 .
C180 C181 C182 120.23(14) .
C180 C181 H181 119.9 .
C182 C181 H181 119.9 .
C177 C182 C181 120.40(14) .
C177 C182 H182 119.8 .
C181 C182 H182 119.8 .
C168 C183 C184 115.91(11) .
C168 C183 H18E 108.3 .
C184 C183 H18E 108.3 .
C168 C183 H18F 108.3 .
C184 C183 H18F 108.3 .
H18E C183 H18F 107.4 .
C185 C184 C183 111.91(12) .
C185 C184 H18G 109.2 .
C183 C184 H18G 109.2 .
C185 C184 H18H 109.2 .
C183 C184 H18H 109.2 .
H18G C184 H18H 107.9 .
C184 C185 C186 112.56(14) .
C184 C185 H18I 109.1 .
C186 C185 H18I 109.1 .
C184 C185 H18J 109.1 .
C186 C185 H18J 109.1 .
H18I C185 H18J 107.8 .
C185 C186 H18K 109.5 .
C185 C186 H18L 109.5 .
H18K C186 H18L 109.5 .
C185 C186 H18M 109.5 .
H18K C186 H18M 109.5 .
H18L C186 H18M 109.5 .
C1 N1 C12 124.59(10) .
C1 N1 C25 117.34(9) .
C12 N1 C25 117.84(9) .
C24 N2 C13 124.69(10) .
C24 N2 C47 117.00(9) .
C13 N2 C47 117.98(9) .
C130 N3 C119 124.34(10) .
C130 N3 C131 118.06(9) .
C119 N3 C131 116.88(10) .
C164 N4 C153 124.26(10) .
C164 N4 C165 118.68(9) .
C153 N4 C165 116.17(10) .

loop_
_geom_bond_atom_site_label_1
_geom_bond_atom_site_label_2
_geom_bond_distance
_geom_bond_site_symmetry_2
C1 O1 1.2198(14) .
C1 N1 1.4104(14) .
C1 C2 1.4939(17) .
C2 C3 1.3950(15) .
C2 C11 1.4130(16) .
C3 C4 1.4069(17) .
C3 H3 0.9300 .
C4 C5 1.3954(16) .
C4 H4 0.9300 .
C5 C6 1.4381(15) .
C5 C17 1.4787(17) .
C6 C11 1.4331(17) .
C6 C7 1.4335(16) .
C7 C8 1.4008(15) .
C7 C19 1.4777(17) .
C8 C9 1.4102(18) .
C8 H8 0.9300 .
C9 C10 1.3834(16) .
C9 H9 0.9300 .
C10 C11 1.4251(15) .
C10 C12 1.4921(17) .
C12 O2 1.2251(14) .
C12 N1 1.4108(15) .
C13 O3 1.2250(14) .
C13 N2 1.4115(15) .
C13 C14 1.4898(17) .
C14 C15 1.3826(16) .
C14 C23 1.4242(15) .
C15 C16 1.4099(17) .
C15 H15 0.9300 .
C16 C17 1.4018(15) .
C16 H16 0.9300 .
C17 C18 1.4332(16) .
C18 C23 1.4325(17) .
C18 C19 1.4391(15) .
C19 C20 1.3984(16) .
C20 C21 1.4078(17) .
C20 H20 0.9300 .
C21 C22 1.3938(16) .
C21 H21 0.9300 .
C22 C23 1.4139(16) .
C22 C24 1.4937(17) .
C24 O4 1.2191(14) .
C24 N2 1.4104(14) .
C25 C26 1.3980(18) .
C25 C30 1.4053(17) .
C25 N1 1.4608(15) .
C26 C27 1.4093(17) .
C26 C31 1.4991(17) .
C27 C28 1.4049(17) .
C27 H27 0.9300 .
C28 C29 1.398(2) .
C28 C43 1.5235(18) .
C29 C30 1.4088(17) .
C29 H29 0.9300 .
C30 C37 1.4972(19) .
C31 C36 1.4007(19) .
C31 C32 1.4062(17) .
C32 C33 1.4020(19) .
C32 H32 0.9300 .
C33 C34 1.384(3) .
C33 H33 0.9300 .
C34 C35 1.396(2) .
C34 H34 0.9300 .
C35 C36 1.4011(19) .
C35 H35 0.9300 .
C36 H36 0.9300 .
C37 C42 1.404(2) .
C37 C38 1.4055(19) .
C38 C39 1.398(2) .
C38 H38 0.9300 .
C39 C40 1.382(3) .
C39 H39 0.9300 .
C40 C41 1.400(3) .
C40 H40 0.9300 .
C41 C42 1.398(2) .
C41 H41 0.9300 .
C42 H42 0.9300 .
C43 C44 1.536(2) .
C43 H43A 0.9700 .
C43 H43B 0.9700 .
C44 C45 1.539(2) .
C44 H44A 0.9700 .
C44 H44B 0.9700 .
C45 C46 1.523(2) .
C45 H45A 0.9700 .
C45 H45B 0.9700 .
C46 H46A 0.9600 .
C46 H46B 0.9600 .
C46 H46C 0.9600 .
C47 C52 1.3981(18) .
C47 C48 1.4038(16) .
C47 N2 1.4600(15) .
C48 C49 1.4049(17) .
C48 C59 1.5015(19) .
C49 C50 1.397(2) .
C49 H49 0.9300 .
C50 C51 1.4035(18) .
C50 C65 1.5232(18) .
C51 C52 1.4092(17) .
C51 H51 0.9300 .
C52 C53 1.4973(17) .
C53 C54 1.397(2) .
C53 C58 1.4052(18) .
C54 C55 1.402(2) .
C54 H54 0.9300 .
C55 C56 1.395(3) .
C55 H55 0.9300 .
C56 C57 1.384(3) .
C56 H56 0.9300 .
C57 C58 1.400(2) .
C57 H57 0.9300 .
C58 H58 0.9300 .
C59 C60 1.3970(18) .
C59 C64 1.4023(18) .
C60 C61 1.398(2) .
C60 H60 0.9300 .
C61 C62 1.386(2) .
C61 H61 0.9300 .
C62 C63 1.391(2) .
C62 H62 0.9300 .
C63 C64 1.399(2) .
C63 H63 0.9300 .
C64 H64 0.9300 .
C65 C66 1.536(2) .
C65 H65A 0.9700 .
C65 H65B 0.9700 .
C66 C117 1.540(2) .
C66 H66A 0.9700 .
C66 H66B 0.9700 .
C117 C118 1.529(2) .
C117 H11A 0.9700 .
C117 H11B 0.9700 .
C118 H11C 0.9600 .
C118 H11D 0.9600 .
C118 H11E 0.9600 .
C119 O5 1.2222(16) .
C119 N3 1.4136(15) .
C119 C120 1.4885(15) .
C120 C121 1.3945(16) .
C120 C129 1.4146(17) .
C121 C122 1.4070(15) .
C121 H12A 0.9300 .
C122 C123 1.3967(17) .
C122 H13A 0.9300 .
C123 C124 1.4377(15) .
C123 C125 1.4794(15) 2_666
C124 C125 1.4309(17) .
C124 C129 1.4322(15) .
C125 C126 1.4036(15) .
C126 C127 1.4123(15) .
C126 H126 0.9300 .
C127 C128 1.3836(18) .
C127 H127 0.9300 .
C128 C129 1.4260(15) .
C128 C130 1.4860(15) .
C130 O6 1.2271(14) .
C130 N3 1.4093(17) .
C131 C136 1.4052(15) .
C131 C132 1.4085(15) .
C131 N3 1.4559(14) .
C132 C133 1.4064(16) .
C132 C143 1.4952(15) .
C133 C134 1.3931(17) .
C133 H133 0.9300 .
C134 C135 1.4047(18) .
C134 C149 1.559(3) .
C134 C49A 1.566(3) .
C135 C136 1.3970(17) .
C135 H135 0.9300 .
C136 C137 1.5040(16) .
C137 C138 1.397(2) .
C137 C142 1.397(2) .
C138 C139 1.4064(19) .
C138 H138 0.9300 .
C139 C140 1.392(2) .
C139 H139 0.9300 .
C140 C141 1.381(3) .
C140 H140 0.9300 .
C141 C142 1.4079(19) .
C141 H141 0.9300 .
C142 H142 0.9300 .
C143 C148 1.3983(19) .
C143 C144 1.4031(18) .
C144 C145 1.4030(19) .
C144 H144 0.9300 .
C145 C146 1.393(3) .
C145 H145 0.9300 .
C146 C147 1.393(3) .
C146 H146 0.9300 .
C147 C148 1.4065(18) .
C147 H147 0.9300 .
C148 H148 0.9300 .
C149 C150 1.526(4) .
C149 H14J 0.9700 .
C149 H14K 0.9700 .
C150 C151 1.617(3) .
C150 H15E 0.9700 .
C150 H15F 0.9700 .
C151 C152 1.502(4) .
C151 H15G 0.9700 .
C151 H15H 0.9700 .
C49A C50A 1.524(4) .
C49A H49A 0.9700 .
C49A H49B 0.9700 .
C50A C51A 1.569(3) .
C50A H50A 0.9700 .
C50A H50B 0.9700 .
C51A C152 1.502(4) .
C51A H51A 0.9700 .
C51A H51B 0.9700 .
C152 H15H 0.9600 .
C152 H15I 0.9600 .
C152 H15J 0.9600 .
C153 O7 1.2217(16) .
C153 N4 1.4144(15) .
C153 C154 1.4893(15) .
C154 C155 1.3935(16) .
C154 C163 1.4160(17) .
C155 C156 1.4084(15) .
C155 H155 0.9300 .
C156 C157 1.3964(17) .
C156 H156 0.9300 .
C157 C158 1.4385(15) .
C157 C159 1.4792(15) 2_566
C158 C163 1.4307(15) .
C158 C159 1.4315(17) .
C159 C160 1.4026(15) .
C160 C161 1.4128(15) .
C160 H160 0.9300 .
C161 C162 1.3850(18) .
C161 H161 0.9300 .
C162 C163 1.4239(15) .
C162 C164 1.4877(15) .
C164 O8 1.2273(14) .
C164 N4 1.4082(17) .
C165 C166 1.4069(15) .
C165 C170 1.4082(14) .
C165 N4 1.4568(14) .
C166 C167 1.3998(16) .
C166 C171 1.5038(15) .
C167 C168 1.4040(16) .
C167 H167 0.9300 .
C168 C169 1.4004(16) .
C168 C183 1.5174(17) .
C169 C170 1.4071(16) .
C169 H169 0.9300 .
C170 C177 1.4948(15) .
C171 C176 1.3931(19) .
C171 C172 1.4019(18) .
C172 C173 1.4069(18) .
C172 H172 0.9300 .
C173 C174 1.383(2) .
C173 H173 0.9300 .
C174 C175 1.390(2) .
C174 H174 0.9300 .
C175 C176 1.4051(18) .
C175 H175 0.9300 .
C176 H176 0.9300 .
C177 C178 1.400(2) .
C177 C182 1.4031(18) .
C178 C179 1.4060(17) .
C178 H178 0.9300 .
C179 C180 1.396(2) .
C179 H179 0.9300 .
C180 C181 1.393(3) .
C180 H180 0.9300 .
C181 C182 1.4031(18) .
C181 H181 0.9300 .
C182 H182 0.9300 .
C183 C184 1.5334(18) .
C183 H18E 0.9700 .
C183 H18F 0.9700 .
C184 C185 1.5302(19) .
C184 H18G 0.9700 .
C184 H18H 0.9700 .
C185 C186 1.531(2) .
C185 H18I 0.9700 .
C185 H18J 0.9700 .
C186 H18K 0.9600 .
C186 H18L 0.9600 .
C186 H18M 0.9600 .

loop_
_geom_torsion_atom_site_label_1
_geom_torsion_atom_site_label_2
_geom_torsion_atom_site_label_3
_geom_torsion_atom_site_label_4
_geom_torsion
_geom_torsion_site_symmetry_1
_geom_torsion_site_symmetry_4
O1 C1 C2 C3 5.61(18) . .
N1 C1 C2 C3 -177.72(10) . .
O1 C1 C2 C11 -170.90(11) . .
N1 C1 C2 C11 5.77(16) . .
C11 C2 C3 C4 3.90(17) . .
C1 C2 C3 C4 -172.64(10) . .
C2 C3 C4 C5 0.78(18) . .
C3 C4 C5 C6 -4.21(17) . .
C3 C4 C5 C17 175.51(10) . .
C4 C5 C6 C11 2.98(15) . .
C17 C5 C6 C11 -176.75(9) . .
C4 C5 C6 C7 -177.26(10) . .
C17 C5 C6 C7 3.02(16) . .
C11 C6 C7 C8 -3.16(16) . .
C5 C6 C7 C8 177.07(10) . .
C11 C6 C7 C19 177.38(9) . .
C5 C6 C7 C19 -2.39(16) . .
C6 C7 C8 C9 1.36(17) . .
C19 C7 C8 C9 -179.20(10) . .
C7 C8 C9 C10 1.78(18) . .
C8 C9 C10 C11 -3.04(17) . .
C8 C9 C10 C12 176.57(11) . .
C3 C2 C11 C10 174.83(10) . .
C1 C2 C11 C10 -8.68(16) . .
C3 C2 C11 C6 -5.04(16) . .
C1 C2 C11 C6 171.46(10) . .
C9 C10 C11 C2 -178.69(10) . .
C12 C10 C11 C2 1.71(16) . .
C9 C10 C11 C6 1.18(16) . .
C12 C10 C11 C6 -178.43(10) . .
C7 C6 C11 C2 -178.20(10) . .
C5 C6 C11 C2 1.57(16) . .
C7 C6 C11 C10 1.94(16) . .
C5 C6 C11 C10 -178.29(10) . .
C9 C10 C12 O2 6.22(17) . .
C11 C10 C12 O2 -174.17(11) . .
C9 C10 C12 N1 -171.68(10) . .
C11 C10 C12 N1 7.93(16) . .
O3 C13 C14 C15 -8.03(18) . .
N2 C13 C14 C15 169.64(10) . .
O3 C13 C14 C23 172.37(11) . .
N2 C13 C14 C23 -9.97(16) . .
C23 C14 C15 C16 2.78(17) . .
C13 C14 C15 C16 -176.83(11) . .
C14 C15 C16 C17 -2.29(18) . .
C15 C16 C17 C18 -0.80(17) . .
C15 C16 C17 C5 -179.85(10) . .
C4 C5 C17 C16 -3.55(17) . .
C6 C5 C17 C16 176.17(10) . .
C4 C5 C17 C18 177.39(10) . .
C6 C5 C17 C18 -2.89(16) . .
C16 C17 C18 C23 3.29(16) . .
C5 C17 C18 C23 -177.62(10) . .
C16 C17 C18 C19 -176.81(10) . .
C5 C17 C18 C19 2.27(16) . .
C23 C18 C19 C20 -1.77(16) . .
C17 C18 C19 C20 178.33(10) . .
C23 C18 C19 C7 178.23(9) . .
C17 C18 C19 C7 -1.66(16) . .
C8 C7 C19 C20 2.21(17) . .
C6 C7 C19 C20 -178.35(10) . .
C8 C7 C19 C18 -177.79(10) . .
C6 C7 C19 C18 1.65(16) . .
C18 C19 C20 C21 3.74(17) . .
C7 C19 C20 C21 -176.26(11) . .
C19 C20 C21 C22 -1.15(18) . .
C20 C21 C22 C23 -3.46(17) . .
C20 C21 C22 C24 172.99(10) . .
C21 C22 C23 C14 -174.64(10) . .
C24 C22 C23 C14 8.95(16) . .
C21 C22 C23 C18 5.37(16) . .
C24 C22 C23 C18 -171.04(10) . .
C15 C14 C23 C22 179.78(10) . .
C13 C14 C23 C22 -0.62(16) . .
C15 C14 C23 C18 -0.23(16) . .
C13 C14 C23 C18 179.37(10) . .
C17 C18 C23 C22 177.18(10) . .
C19 C18 C23 C22 -2.72(16) . .
C17 C18 C23 C14 -2.81(16) . .
C19 C18 C23 C14 177.29(10) . .
C21 C22 C24 O4 -5.90(18) . .
C23 C22 C24 O4 170.53(11) . .
C21 C22 C24 N2 177.22(10) . .
C23 C22 C24 N2 -6.35(16) . .
C30 C25 C26 C27 -2.19(17) . .
N1 C25 C26 C27 175.97(10) . .
C30 C25 C26 C31 174.83(11) . .
N1 C25 C26 C31 -7.01(17) . .
C25 C26 C27 C28 2.90(17) . .
C31 C26 C27 C28 -174.27(11) . .
C26 C27 C28 C29 -0.76(18) . .
C26 C27 C28 C43 -179.39(11) . .
C27 C28 C29 C30 -2.17(18) . .
C43 C28 C29 C30 176.44(11) . .
C26 C25 C30 C29 -0.59(17) . .
N1 C25 C30 C29 -178.80(10) . .
C26 C25 C30 C37 178.67(11) . .
N1 C25 C30 C37 0.45(16) . .
C28 C29 C30 C25 2.84(18) . .
C28 C29 C30 C37 -176.43(11) . .
C25 C26 C31 C36 127.44(13) . .
C27 C26 C31 C36 -55.54(15) . .
C25 C26 C31 C32 -58.65(16) . .
C27 C26 C31 C32 118.38(13) . .
C36 C31 C32 C33 2.45(18) . .
C26 C31 C32 C33 -171.56(11) . .
C31 C32 C33 C34 -2.05(19) . .
C32 C33 C34 C35 0.2(2) . .
C33 C34 C35 C36 1.2(2) . .
C32 C31 C36 C35 -1.05(18) . .
C26 C31 C36 C35 172.89(11) . .
C34 C35 C36 C31 -0.78(19) . .
C25 C30 C37 C42 108.60(14) . .
C29 C30 C37 C42 -72.15(16) . .
C25 C30 C37 C38 -73.29(16) . .
C29 C30 C37 C38 105.96(14) . .
C42 C37 C38 C39 -0.6(2) . .
C30 C37 C38 C39 -178.69(12) . .
C37 C38 C39 C40 -1.1(2) . .
C38 C39 C40 C41 1.7(2) . .
C39 C40 C41 C42 -0.7(2) . .
C40 C41 C42 C37 -0.9(2) . .
C38 C37 C42 C41 1.6(2) . .
C30 C37 C42 C41 179.69(13) . .
C29 C28 C43 C44 39.98(17) . .
C27 C28 C43 C44 -141.45(13) . .
C28 C43 C44 C45 174.04(12) . .
C43 C44 C45 C46 63.0(2) . .
C52 C47 C48 C49 1.28(17) . .
N2 C47 C48 C49 178.02(10) . .
C52 C47 C48 C59 -176.35(11) . .
N2 C47 C48 C59 0.40(16) . .
C47 C48 C49 C50 -2.85(17) . .
C59 C48 C49 C50 174.85(11) . .
C48 C49 C50 C51 1.48(18) . .
C48 C49 C50 C65 -177.35(11) . .
C49 C50 C51 C52 1.48(18) . .
C65 C50 C51 C52 -179.66(11) . .
C48 C47 C52 C51 1.53(17) . .
N2 C47 C52 C51 -175.08(10) . .
C48 C47 C52 C53 -175.30(11) . .
N2 C47 C52 C53 8.09(17) . .
C50 C51 C52 C47 -2.97(18) . .
C50 C51 C52 C53 174.04(11) . .
C47 C52 C53 C54 -126.64(13) . .
C51 C52 C53 C54 56.52(16) . .
C47 C52 C53 C58 60.32(16) . .
C51 C52 C53 C58 -116.52(13) . .
C58 C53 C54 C55 1.30(19) . .
C52 C53 C54 C55 -171.72(12) . .
C53 C54 C55 C56 0.3(2) . .
C54 C55 C56 C57 -1.1(2) . .
C55 C56 C57 C58 0.3(2) . .
C56 C57 C58 C53 1.3(2) . .
C54 C53 C58 C57 -2.09(19) . .
C52 C53 C58 C57 171.03(12) . .
C47 C48 C59 C60 -92.89(15) . .
C49 C48 C59 C60 89.49(15) . .
C47 C48 C59 C64 89.71(15) . .
C49 C48 C59 C64 -87.91(15) . .
C64 C59 C60 C61 1.3(2) . .
C48 C59 C60 C61 -176.10(12) . .
C59 C60 C61 C62 0.0(2) . .
C60 C61 C62 C63 -0.9(2) . .
C61 C62 C63 C64 0.4(2) . .
C62 C63 C64 C59 1.0(2) . .
C60 C59 C64 C63 -1.8(2) . .
C48 C59 C64 C63 175.65(12) . .
C49 C50 C65 C66 -43.95(18) . .
C51 C50 C65 C66 137.24(14) . .
C50 C65 C66 C117 -170.65(13) . .
C65 C66 C117 C118 -61.4(2) . .
O5 C119 C120 C121 4.64(16) . .
N3 C119 C120 C121 -177.62(10) . .
O5 C119 C120 C129 -171.05(10) . .
N3 C119 C120 C129 6.68(15) . .
C129 C120 C121 C122 3.17(16) . .
C119 C120 C121 C122 -172.54(10) . .
C120 C121 C122 C123 1.39(17) . .
C121 C122 C123 C124 -4.31(17) . .
C121 C122 C123 C125 176.08(10) . 2_666
C122 C123 C124 C125 -177.67(10) . .
C125 C123 C124 C125 1.95(17) 2_666 .
C122 C123 C124 C129 2.70(15) . .
C125 C123 C124 C129 -177.68(9) 2_666 .
C129 C124 C125 C126 -3.43(15) . .
C123 C124 C125 C126 176.94(10) . .
C129 C124 C125 C123 177.69(9) . 2_666
C123 C124 C125 C123 -1.94(17) . 2_666
C124 C125 C126 C127 1.38(16) . .
C123 C125 C126 C127 -179.77(10) 2_666 .
C125 C126 C127 C128 1.76(17) . .
C126 C127 C128 C129 -2.75(17) . .
C126 C127 C128 C130 176.08(10) . .
C121 C120 C129 C128 174.94(10) . .
C119 C120 C129 C128 -9.39(15) . .
C121 C120 C129 C124 -4.70(16) . .
C119 C120 C129 C124 170.98(9) . .
C127 C128 C129 C120 -179.00(10) . .
C130 C128 C129 C120 2.18(15) . .
C127 C128 C129 C124 0.63(16) . .
C130 C128 C129 C124 -178.19(9) . .
C125 C124 C129 C120 -177.90(9) . .
C123 C124 C129 C120 1.73(15) . .
C125 C124 C129 C128 2.47(15) . .
C123 C124 C129 C128 -177.90(9) . .
C127 C128 C130 O6 6.76(16) . .
C129 C128 C130 O6 -174.42(10) . .
C127 C128 C130 N3 -171.32(10) . .
C129 C128 C130 N3 7.50(15) . .
C136 C131 C132 C133 -2.18(18) . .
N3 C131 C132 C133 172.61(11) . .
C136 C131 C132 C143 176.80(11) . .
N3 C131 C132 C143 -8.41(18) . .
C131 C132 C133 C134 0.7(2) . .
C143 C132 C133 C134 -178.30(15) . .
C132 C133 C134 C135 1.5(3) . .
C132 C133 C134 C149 164.34(18) . .
C132 C133 C134 C49A -160.13(18) . .
C133 C134 C135 C136 -2.4(3) . .
C149 C134 C135 C136 -165.85(19) . .
C49A C134 C135 C136 158.5(2) . .
C134 C135 C136 C131 1.0(3) . .
C134 C135 C136 C137 -178.16(17) . .
C132 C131 C136 C135 1.3(2) . .
N3 C131 C136 C135 -173.70(13) . .
C132 C131 C136 C137 -179.52(12) . .
N3 C131 C136 C137 5.45(18) . .
C135 C136 C137 C138 -81.43(19) . .
C131 C136 C137 C138 99.41(16) . .
C135 C136 C137 C142 93.76(17) . .
C131 C136 C137 C142 -85.39(17) . .
C142 C137 C138 C139 -0.7(2) . .
C136 C137 C138 C139 174.61(13) . .
C137 C138 C139 C140 0.1(2) . .
C138 C139 C140 C141 0.4(2) . .
C139 C140 C141 C142 -0.3(2) . .
C138 C137 C142 C141 0.8(2) . .
C136 C137 C142 C141 -174.47(13) . .
C140 C141 C142 C137 -0.3(2) . .
C133 C132 C143 C148 126.69(13) . .
C131 C132 C143 C148 -52.29(16) . .
C133 C132 C143 C144 -47.59(16) . .
C131 C132 C143 C144 133.43(12) . .
C148 C143 C144 C145 0.16(18) . .
C132 C143 C144 C145 174.54(11) . .
C143 C144 C145 C146 -1.5(2) . .
C144 C145 C146 C147 1.2(2) . .
C145 C146 C147 C148 0.4(2) . .
C144 C143 C148 C147 1.46(17) . .
C132 C143 C148 C147 -172.88(11) . .
C146 C147 C148 C143 -1.75(19) . .
C133 C134 C149 C150 131.7(2) . .
C135 C134 C149 C150 -65.4(3) . .
C134 C149 C150 C151 177.70(18) . .
C149 C150 C151 C152 -77.1(3) . .
C133 C134 C49A C50A -148.6(2) . .
C135 C134 C49A C50A 50.3(3) . .
C134 C49A C50A C51A -171.79(19) . .
C49A C50A C51A C152 -171.0(2) . .
O7 C153 C154 C155 -4.88(16) . .
N4 C153 C154 C155 177.29(10) . .
O7 C153 C154 C163 170.00(10) . .
N4 C153 C154 C163 -7.84(15) . .
C163 C154 C155 C156 -3.08(16) . .
C153 C154 C155 C156 171.80(10) . .
C154 C155 C156 C157 -1.25(17) . .
C155 C156 C157 C158 4.00(16) . .
C155 C156 C157 C159 -176.18(10) . 2_566
C156 C157 C158 C163 -2.45(15) . .
C159 C157 C158 C163 177.73(9) 2_566 .
C156 C157 C158 C159 178.23(10) . .
C159 C157 C158 C159 -1.59(17) 2_566 .
C163 C158 C159 C160 3.15(15) . .
C157 C158 C159 C160 -177.54(10) . .
C163 C158 C159 C157 -177.74(9) . 2_566
C157 C158 C159 C157 1.58(17) . 2_566
C158 C159 C160 C161 -1.05(16) . .
C157 C159 C160 C161 179.86(10) 2_566 .
C159 C160 C161 C162 -1.63(17) . .
C160 C161 C162 C163 2.13(16) . .
C160 C161 C162 C164 -176.67(10) . .
C155 C154 C163 C162 -175.21(10) . .
C153 C154 C163 C162 9.95(15) . .
C155 C154 C163 C158 4.54(16) . .
C153 C154 C163 C158 -170.30(9) . .
C161 C162 C163 C154 179.77(10) . .
C164 C162 C163 C154 -1.45(15) . .
C161 C162 C163 C158 0.02(16) . .
C164 C162 C163 C158 178.80(9) . .
C159 C158 C163 C154 177.59(9) . .
C157 C158 C163 C154 -1.75(15) . .
C159 C158 C163 C162 -2.66(15) . .
C157 C158 C163 C162 178.00(9) . .
C161 C162 C164 O8 -8.04(16) . .
C163 C162 C164 O8 173.18(10) . .
C161 C162 C164 N4 169.87(10) . .
C163 C162 C164 N4 -8.92(15) . .
C170 C165 C166 C167 -2.61(17) . .
N4 C165 C166 C167 170.40(10) . .
C170 C165 C166 C171 178.59(11) . .
N4 C165 C166 C171 -8.39(16) . .
C165 C166 C167 C168 -0.17(18) . .
C171 C166 C167 C168 178.67(11) . .
C166 C167 C168 C169 3.01(18) . .
C166 C167 C168 C183 -172.70(12) . .
C167 C168 C169 C170 -3.21(18) . .
C183 C168 C169 C170 172.55(11) . .
C168 C169 C170 C165 0.54(17) . .
C168 C169 C170 C177 -179.42(11) . .
C166 C165 C170 C169 2.42(16) . .
N4 C165 C170 C169 -170.24(10) . .
C166 C165 C170 C177 -177.62(11) . .
N4 C165 C170 C177 9.72(17) . .
C167 C166 C171 C176 91.44(15) . .
C165 C166 C171 C176 -89.76(14) . .
C167 C166 C171 C172 -84.28(15) . .
C165 C166 C171 C172 94.52(15) . .
C176 C171 C172 C173 -0.4(2) . .
C166 C171 C172 C173 175.36(13) . .
C171 C172 C173 C174 0.0(2) . .
C172 C173 C174 C175 0.6(2) . .
C173 C174 C175 C176 -0.7(2) . .
C172 C171 C176 C175 0.3(2) . .
C166 C171 C176 C175 -175.44(12) . .
C174 C175 C176 C171 0.2(2) . .
C169 C170 C177 C178 -127.96(12) . .
C165 C170 C177 C178 52.07(16) . .
C169 C170 C177 C182 47.05(15) . .
C165 C170 C177 C182 -132.91(12) . .
C182 C177 C178 C179 -1.32(17) . .
C170 C177 C178 C179 173.74(11) . .
C177 C178 C179 C180 1.49(19) . .
C178 C179 C180 C181 -0.2(2) . .
C179 C180 C181 C182 -1.2(2) . .
C178 C177 C182 C181 -0.10(17) . .
C170 C177 C182 C181 -175.20(11) . .
C180 C181 C182 C177 1.39(19) . .
C169 C168 C183 C184 143.85(12) . .
C167 C168 C183 C184 -40.53(17) . .
C168 C183 C184 C185 173.46(11) . .
C183 C184 C185 C186 174.75(13) . .
O1 C1 N1 C12 -178.62(11) . .
C2 C1 N1 C12 4.65(16) . .
O1 C1 N1 C25 7.18(17) . .
C2 C1 N1 C25 -169.55(10) . .
O2 C12 N1 C1 170.82(11) . .
C10 C12 N1 C1 -11.24(16) . .
O2 C12 N1 C25 -15.01(16) . .
C10 C12 N1 C25 162.94(10) . .
C26 C25 N1 C1 -73.49(14) . .
C30 C25 N1 C1 104.73(13) . .
C26 C25 N1 C12 111.91(13) . .
C30 C25 N1 C12 -69.87(14) . .
O4 C24 N2 C13 177.91(11) . .
C22 C24 N2 C13 -5.15(16) . .
O4 C24 N2 C47 -8.84(17) . .
C22 C24 N2 C47 168.10(10) . .
O3 C13 N2 C24 -169.26(11) . .
C14 C13 N2 C24 13.02(16) . .
O3 C13 N2 C47 17.55(16) . .
C14 C13 N2 C47 -160.17(10) . .
C52 C47 N2 C24 76.55(14) . .
C48 C47 N2 C24 -100.18(13) . .
C52 C47 N2 C13 -109.73(13) . .
C48 C47 N2 C13 73.54(13) . .
O6 C130 N3 C119 171.36(10) . .
C128 C130 N3 C119 -10.52(15) . .
O6 C130 N3 C131 -18.62(15) . .
C128 C130 N3 C131 159.51(9) . .
O5 C119 N3 C130 -178.53(10) . .
C120 C119 N3 C130 3.68(15) . .
O5 C119 N3 C131 11.34(15) . .
C120 C119 N3 C131 -166.45(9) . .
C136 C131 N3 C130 -72.52(14) . .
C132 C131 N3 C130 112.49(12) . .
C136 C131 N3 C119 98.26(13) . .
C132 C131 N3 C119 -76.74(14) . .
O8 C164 N4 C153 -170.74(10) . .
C162 C164 N4 C153 11.30(15) . .
O8 C164 N4 C165 20.46(15) . .
C162 C164 N4 C165 -157.50(9) . .
O7 C153 N4 C164 178.88(10) . .
C154 C153 N4 C164 -3.24(15) . .
O7 C153 N4 C165 -12.06(15) . .
C154 C153 N4 C165 165.82(9) . .
C166 C165 N4 C164 75.24(13) . .
C170 C165 N4 C164 -111.80(12) . .
C166 C165 N4 C153 -94.46(12) . .
C170 C165 N4 C153 78.50(14) . .

loop_
_cod_changelog_entry_id
_cod_changelog_entry_author
_cod_changelog_entry_date
_cod_changelog_entry_text
1 'Vaitkus, Antanas' 2022-05-09T04:10:00+03:00
;
 Removed the '&#x00E2;&#x0080;&#x0098;' and '&#x00E2;&#x0080;&#x0099;'
 sequences from multiple data values.
;
